data_7201967
loop_
_publ_author_name
'Shkurenko, Oleksandr'
'Suwinska, Kinga'
'Coleman, Anthony W.'

_publ_section_title
;
 Breaking down the para-sulfonato-calix[4]arene bilayer motif into
 tapes and fences: the solid-state structure of the complex with
 6-methoxyquinoline
;
_journal_issue 7
_journal_name_full CrystEngComm
_journal_page_first 821
_journal_paper_doi 10.1039/b801435c
_journal_volume 10
_journal_year 2008
_chemical_formula_moiety 'C28 H20 O16 S4 4-, 4 (C10 H10 N1 O1 1+), 12 (H2 O)'
_chemical_formula_sum 'C68 H84 N4 O32 S4'
_chemical_formula_weight 1597.63
_chemical_name_common C4S20
_chemical_name_systematic
;
?
;
_space_group_IT_number 15
_symmetry_cell_setting monoclinic
_symmetry_space_group_name_Hall '-C 2yc'
_symmetry_space_group_name_H-M 'C 1 2/c 1'
_atom_sites_solution_hydrogens geom
_atom_sites_solution_primary direct
_atom_sites_solution_secondary difmap
_audit_creation_method SHELXL-97
_audit_update_record
;
2008-03-05 # Formatted by publCIF
;
_cell_angle_alpha 90.00
_cell_angle_beta 97.174(1)
_cell_angle_gamma 90.00
_cell_formula_units_Z 8
_cell_length_a 20.6133(3)
_cell_length_b 18.2159(3)
_cell_length_c 38.3918(5)
_cell_measurement_reflns_used 155606
_cell_measurement_temperature 100(2)
_cell_measurement_theta_max 26.37
_cell_measurement_theta_min 2.75
_cell_volume 14302.9(4)
_computing_cell_refinement 'HKL Scalepack (Otwinowski & Minor 1997)'
_computing_data_collection 'Collect data collection software (Nonius B.V., 1998)'
_computing_data_reduction 'Denzo and Scalepak (Otwinowski & Minor, 1997)'
_computing_structure_refinement 'SHELXL-97 (Sheldrick, 1997)'
_computing_structure_solution 'SHELXS-97 (Sheldrick, 1990)'
_diffrn_ambient_temperature 100(2)
_diffrn_detector_area_resol_mean 8.3
_diffrn_measured_fraction_theta_full 0.993
_diffrn_measured_fraction_theta_max 0.993
_diffrn_measurement_device_type KappaApexII
_diffrn_measurement_method '\f and \w scans'
_diffrn_radiation_monochromator graphite
_diffrn_radiation_source 'fine-focus sealed tube'
_diffrn_radiation_type MoK\a
_diffrn_radiation_wavelength 0.71073
_diffrn_reflns_av_R_equivalents 0.0836
_diffrn_reflns_av_sigmaI/netI 0.0414
_diffrn_reflns_limit_h_max 25
_diffrn_reflns_limit_h_min -25
_diffrn_reflns_limit_k_max 22
_diffrn_reflns_limit_k_min -22
_diffrn_reflns_limit_l_max 47
_diffrn_reflns_limit_l_min -47
_diffrn_reflns_number 73665
_diffrn_reflns_theta_full 26.40
_diffrn_reflns_theta_max 26.40
_diffrn_reflns_theta_min 2.95
_exptl_absorpt_coefficient_mu 0.228
_exptl_absorpt_correction_type none
_exptl_crystal_colour 'slightly yellow'
_exptl_crystal_density_diffrn 1.484
_exptl_crystal_density_method 'not measured'
_exptl_crystal_description block
_exptl_crystal_F_000 6720
_exptl_crystal_size_max 0.40
_exptl_crystal_size_mid 0.30
_exptl_crystal_size_min 0.25
_refine_diff_density_max 0.932
_refine_diff_density_min -0.707
_refine_diff_density_rms 0.081
_refine_ls_extinction_coef 0.00020(8)
_refine_ls_extinction_expression Fc^*^=kFc[1+0.001xFc^2^\l^3^/sin(2\q)]^-1/4^
_refine_ls_extinction_method SHELXL
_refine_ls_goodness_of_fit_ref 1.068
_refine_ls_hydrogen_treatment constr
_refine_ls_matrix_type full
_refine_ls_number_parameters 1216
_refine_ls_number_reflns 14581
_refine_ls_number_restraints 19
_refine_ls_restrained_S_all 1.068
_refine_ls_R_factor_all 0.0882
_refine_ls_R_factor_gt 0.0787
_refine_ls_shift/su_max 0.027
_refine_ls_shift/su_mean 0.001
_refine_ls_structure_factor_coef Fsqd
_refine_ls_weighting_details 'calc w=1/[\s^2^(Fo^2^)+(0.0750P)^2^+69.4147P] where P=(Fo^2^+2Fc^2^)/3'
_refine_ls_weighting_scheme calc
_refine_ls_wR_factor_gt 0.1788
_refine_ls_wR_factor_ref 0.1843
_reflns_number_gt 12758
_reflns_number_total 14581
_reflns_threshold_expression >2sigma(I)
_cod_data_source_file b801435c.txt
_cod_data_source_block 20_sc4
_cod_depositor_comments
;
The following automatic conversions were performed:
'_symmetry_cell_setting' value 'Monoclinic' changed to 'monoclinic'
according to '/home/saulius/struct/CIF-dictionaries/cif_core.dic'
dictionary named 'cif_core.dic' version 2.4.1 from 2010-06-29.

Automatic conversion script
Id: cif_fix_enum 1527 2010-12-29 10:47:43Z saulius 
;
_cod_original_sg_symbol_H-M 'C 2/c'
_cod_database_code 7201967

loop_
_symmetry_equiv_pos_as_xyz
'x, y, z'
'-x, y, -z+1/2'
'x+1/2, y+1/2, z'
'-x+1/2, y+1/2, -z+1/2'
'-x, -y, -z'
'x, -y, z-1/2'
'-x+1/2, -y+1/2, -z'
'x+1/2, -y+1/2, z-1/2'

loop_
_atom_site_label
_atom_site_type_symbol
_atom_site_fract_x
_atom_site_fract_y
_atom_site_fract_z
_atom_site_U_iso_or_equiv
_atom_site_adp_type
_atom_site_occupancy
_atom_site_symmetry_multiplicity
_atom_site_calc_flag
_atom_site_refinement_flags
_atom_site_disorder_assembly
_atom_site_disorder_group
S1 S 0.01393(4) 0.13723(5) 0.35321(2) 0.02552(18) Uani 1 1 d . . .
S2 S 0.21878(4) -0.15841(4) 0.332130(19) 0.02429(18) Uani 1 1 d . . .
S3 S 0.42292(4) 0.16652(5) 0.38696(2) 0.0303(2) Uani 1 1 d . . .
S4 S 0.21497(4) 0.49154(4) 0.352014(19) 0.02505(18) Uani 1 1 d . . .
O1 O 0.11322(10) 0.19052(11) 0.21763(5) 0.0198(4) Uani 1 1 d . . .
H1 H 0.1255 0.1516 0.2087 0.030 Uiso 1 1 calc R . .
O2 O 0.22173(10) 0.08709(12) 0.23213(5) 0.0208(4) Uani 1 1 d . . .
H2 H 0.2595 0.1037 0.2312 0.031 Uiso 1 1 calc R . .
O3 O 0.33157(10) 0.17393(11) 0.23481(5) 0.0201(4) Uani 1 1 d . . .
H3 H 0.3178 0.2154 0.2277 0.030 Uiso 1 1 calc R . .
O4 O 0.22226(10) 0.26874(11) 0.24110(5) 0.0197(4) Uani 1 1 d . . .
H4 H 0.1850 0.2527 0.2334 0.030 Uiso 1 1 calc R . .
O5 O -0.03634(15) 0.08278(16) 0.34571(7) 0.0485(8) Uani 1 1 d . . .
O6 O -0.00952(13) 0.20686(14) 0.36579(6) 0.0369(6) Uani 1 1 d . . .
O7 O 0.06947(14) 0.1109(2) 0.37766(7) 0.0528(8) Uani 1 1 d . . .
O8 O 0.28508(11) -0.18667(13) 0.34086(6) 0.0324(5) Uani 1 1 d . . .
O9 O 0.17426(11) -0.21312(13) 0.31475(6) 0.0280(5) Uani 1 1 d . . .
O10 O 0.19345(15) -0.12698(16) 0.36281(6) 0.0422(6) Uani 1 1 d . . .
O11 O 0.49338(13) 0.16419(19) 0.38672(7) 0.0491(7) Uani 1 1 d . . .
O12 O 0.39714(15) 0.10005(17) 0.40152(7) 0.0493(7) Uani 1 1 d . . .
O13 O 0.40087(16) 0.23157(17) 0.40325(7) 0.0507(8) Uani 1 1 d . . .
O14 O 0.20522(14) 0.56295(13) 0.33448(6) 0.0365(6) Uani 1 1 d . . .
O15 O 0.27869(12) 0.48650(14) 0.37314(6) 0.0353(6) Uani 1 1 d . . .
O16 O 0.16114(12) 0.47277(13) 0.37149(6) 0.0304(5) Uani 1 1 d . . .
C1 C 0.08435(13) 0.10315(16) 0.26150(7) 0.0188(6) Uani 1 1 d . . .
C2 C 0.10222(14) 0.03411(16) 0.24265(7) 0.0198(6) Uani 1 1 d . . .
H2A H 0.0662 -0.0020 0.2420 0.024 Uiso 1 1 calc R . .
H2B H 0.1084 0.0463 0.2181 0.024 Uiso 1 1 calc R . .
C3 C 0.16456(14) 0.00076(16) 0.26123(7) 0.0187(6) Uani 1 1 d . . .
C4 C 0.16397(14) -0.05619(16) 0.28525(7) 0.0205(6) Uani 1 1 d . . .
H4' H 0.1234 -0.0757 0.2903 0.025 Uiso 1 1 calc R . .
C5 C 0.22257(15) -0.08502(16) 0.30211(7) 0.0214(6) Uani 1 1 d . . .
C6 C 0.28193(14) -0.05649(16) 0.29525(7) 0.0211(6) Uani 1 1 d . . .
H6 H 0.3215 -0.0768 0.3066 0.025 Uiso 1 1 calc R . .
C7 C 0.28430(14) 0.00181(16) 0.27186(7) 0.0188(6) Uani 1 1 d . . .
C8 C 0.34920(14) 0.03583(17) 0.26625(8) 0.0213(6) Uani 1 1 d . . .
H8A H 0.3497 0.0458 0.2409 0.026 Uiso 1 1 calc R . .
H8B H 0.3849 0.0009 0.2739 0.026 Uiso 1 1 calc R . .
C9 C 0.36072(13) 0.10710(17) 0.28681(7) 0.0201(6) Uani 1 1 d . . .
C10 C 0.38154(14) 0.10499(17) 0.32263(8) 0.0218(6) Uani 1 1 d . . .
H10 H 0.3901 0.0590 0.3340 0.026 Uiso 1 1 calc R . .
C11 C 0.38997(14) 0.16963(18) 0.34205(8) 0.0234(6) Uani 1 1 d . . .
C12 C 0.37618(14) 0.23677(17) 0.32585(8) 0.0229(6) Uani 1 1 d . . .
H12 H 0.3811 0.2805 0.3394 0.028 Uiso 1 1 calc R . .
C13 C 0.35525(13) 0.24122(17) 0.29003(7) 0.0196(6) Uani 1 1 d . . .
C14 C 0.34040(14) 0.31670(16) 0.27410(7) 0.0201(6) Uani 1 1 d . . .
H14A H 0.3762 0.3508 0.2827 0.024 Uiso 1 1 calc R . .
H14B H 0.3386 0.3134 0.2483 0.024 Uiso 1 1 calc R . .
C15 C 0.27612(14) 0.34724(16) 0.28319(7) 0.0186(5) Uani 1 1 d . . .
C16 C 0.27457(14) 0.40015(16) 0.30928(7) 0.0205(6) Uani 1 1 d . . .
H16 H 0.3143 0.4194 0.3209 0.025 Uiso 1 1 calc R . .
C17 C 0.21540(15) 0.42482(16) 0.31837(7) 0.0203(6) Uani 1 1 d . . .
C18 C 0.15643(14) 0.39826(16) 0.30121(7) 0.0202(6) Uani 1 1 d . . .
H18 H 0.1162 0.4161 0.3075 0.024 Uiso 1 1 calc R . .
C19 C 0.15623(14) 0.34561(15) 0.27480(7) 0.0181(5) Uani 1 1 d . . .
C20 C 0.09172(14) 0.31434(16) 0.25731(7) 0.0199(6) Uani 1 1 d . . .
H20A H 0.0556 0.3467 0.2625 0.024 Uiso 1 1 calc R . .
H20B H 0.0921 0.3141 0.2316 0.024 Uiso 1 1 calc R . .
C21 C 0.07878(13) 0.23676(16) 0.26947(7) 0.0188(6) Uani 1 1 d . . .
C22 C 0.05521(13) 0.22574(16) 0.30147(7) 0.0198(6) Uani 1 1 d . . .
H22 H 0.0459 0.2667 0.3153 0.024 Uiso 1 1 calc R . .
C23 C 0.04523(13) 0.15496(17) 0.31321(7) 0.0205(6) Uani 1 1 d . . .
C24 C 0.06016(13) 0.09472(16) 0.29357(7) 0.0201(6) Uani 1 1 d . . .
H24 H 0.0537 0.0467 0.3022 0.024 Uiso 1 1 calc R . .
C25 C 0.09213(13) 0.17504(16) 0.24935(7) 0.0181(5) Uani 1 1 d . . .
C26 C 0.22490(14) 0.02986(16) 0.25506(7) 0.0178(5) Uani 1 1 d . . .
C27 C 0.34862(13) 0.17598(16) 0.27055(7) 0.0182(5) Uani 1 1 d . . .
C28 C 0.21652(14) 0.32037(15) 0.26608(7) 0.0169(5) Uani 1 1 d . . .
N1 N 0.23992(13) 0.09628(15) 0.37608(6) 0.0246(5) Uani 1 1 d . . .
H1A H 0.2491 0.0534 0.3860 0.029 Uiso 1 1 calc R . .
C29 C 0.22877(14) 0.09941(18) 0.34143(8) 0.0238(6) Uani 1 1 d . . .
H29 H 0.2304 0.0559 0.3279 0.029 Uiso 1 1 calc R . .
C30 C 0.21466(14) 0.16640(18) 0.32465(7) 0.0226(6) Uani 1 1 d . . .
H30 H 0.2067 0.1689 0.2998 0.027 Uiso 1 1 calc R . .
C31 C 0.21241(14) 0.22855(17) 0.34449(7) 0.0216(6) Uani 1 1 d . . .
H31 H 0.2032 0.2745 0.3332 0.026 Uiso 1 1 calc R . .
C32 C 0.22355(14) 0.22527(17) 0.38148(7) 0.0209(6) Uani 1 1 d . . .
C33 C 0.23796(14) 0.15615(17) 0.39708(7) 0.0224(6) Uani 1 1 d . . .
C34 C 0.25009(17) 0.14903(19) 0.43393(8) 0.0296(7) Uani 1 1 d . . .
H34 H 0.2599 0.1025 0.4444 0.036 Uiso 1 1 calc R . .
C35 C 0.24747(18) 0.2099(2) 0.45412(8) 0.0317(7) Uani 1 1 d . . .
H35 H 0.2551 0.2054 0.4789 0.038 Uiso 1 1 calc R . .
C36 C 0.23344(17) 0.28035(18) 0.43887(8) 0.0278(7) Uani 1 1 d . . .
C37 C 0.22146(16) 0.28820(17) 0.40320(8) 0.0248(6) Uani 1 1 d . . .
H37 H 0.2119 0.3351 0.3931 0.030 Uiso 1 1 calc R . .
O17 O 0.23313(14) 0.33503(14) 0.46282(6) 0.0384(6) Uani 1 1 d . . .
C38 C 0.2255(2) 0.4086(2) 0.44966(10) 0.0442(10) Uani 1 1 d . . .
H38A H 0.2621 0.4209 0.4368 0.066 Uiso 1 1 calc R . .
H38B H 0.2246 0.4427 0.4693 0.066 Uiso 1 1 calc R . .
H38C H 0.1844 0.4124 0.4339 0.066 Uiso 1 1 calc R . .
N2A N 0.0838(9) 0.1744(10) 0.4451(5) 0.034(4) Uani 0.50 1 d P A 1
H2A1 H 0.0757 0.1646 0.4225 0.041 Uiso 0.50 1 calc PR A 1
C39A C 0.1011(9) 0.1190(11) 0.4672(6) 0.038(4) Uani 0.50 1 d P A 1
H39A H 0.1050 0.0710 0.4580 0.046 Uiso 0.50 1 calc PR A 1
C40A C 0.1131(14) 0.1296(13) 0.5024(7) 0.041(4) Uani 0.50 1 d P A 1
H40A H 0.1225 0.0901 0.5184 0.049 Uiso 0.50 1 calc PR A 1
C41A C 0.1107(14) 0.1986(12) 0.5128(7) 0.031(4) Uani 0.50 1 d P A 1
H41A H 0.1207 0.2075 0.5373 0.037 Uiso 0.50 1 calc PR A 1
C42A C 0.0951(14) 0.2593(15) 0.4916(9) 0.030(4) Uani 0.50 1 d P A 1
C43A C 0.0784(9) 0.2428(8) 0.4553(6) 0.028(3) Uani 0.50 1 d P A 1
C44A C 0.0586(10) 0.2996(9) 0.4306(7) 0.035(4) Uani 0.50 1 d P A 1
H44A H 0.0484 0.2887 0.4064 0.041 Uiso 0.50 1 calc PR A 1
C45A C 0.0545(9) 0.3699(8) 0.4426(5) 0.033(3) Uani 0.50 1 d P A 1
H45A H 0.0399 0.4083 0.4268 0.040 Uiso 0.50 1 calc PR A 1
C46A C 0.0725(15) 0.3857(19) 0.4798(10) 0.067(9) Uani 0.50 1 d P A 1
C47A C 0.0895(16) 0.334(2) 0.5054(8) 0.049(8) Uani 0.50 1 d P A 1
H47A H 0.0969 0.3449 0.5297 0.059 Uiso 0.50 1 calc PR A 1
O18A O 0.0740(13) 0.4632(17) 0.4859(6) 0.062(5) Uani 0.50 1 d P A 1
C48A C 0.0878(17) 0.4861(16) 0.5261(7) 0.098(11) Uani 0.50 1 d P A 1
H48A H 0.1317 0.4698 0.5358 0.147 Uiso 0.50 1 calc PR A 1
H48B H 0.0553 0.4630 0.5392 0.147 Uiso 0.50 1 calc PR A 1
H48C H 0.0850 0.5396 0.5282 0.147 Uiso 0.50 1 calc PR A 1
N2B N 0.0707(8) 0.1962(12) 0.4397(5) 0.052(4) Uani 0.50 1 d P B 2
H2B1 H 0.0587 0.1891 0.4172 0.062 Uiso 0.50 1 calc PR B 2
C39B C 0.0887(10) 0.1400(10) 0.4597(5) 0.045(5) Uani 0.50 1 d P B 2
H39B H 0.0901 0.0926 0.4495 0.054 Uiso 0.50 1 calc PR B 2
C40B C 0.1062(13) 0.1483(13) 0.4961(6) 0.045(4) Uani 0.50 1 d P B 2
H40B H 0.1197 0.1066 0.5099 0.054 Uiso 0.50 1 calc PR B 2
C41B C 0.1038(16) 0.2197(14) 0.5128(10) 0.041(6) Uani 0.50 1 d P B 2
H41B H 0.1140 0.2259 0.5374 0.050 Uiso 0.50 1 calc PR B 2
C42B C 0.0853(14) 0.2798(14) 0.4898(10) 0.033(5) Uani 0.50 1 d P B 2
C43B C 0.0699(10) 0.2687(10) 0.4534(6) 0.037(4) Uani 0.50 1 d P B 2
C44B C 0.0518(11) 0.3277(11) 0.4316(6) 0.044(5) Uani 0.50 1 d P B 2
H44B H 0.0392 0.3199 0.4072 0.052 Uiso 0.50 1 calc PR B 2
C45B C 0.0519(13) 0.3977(9) 0.4453(6) 0.050(5) Uani 0.50 1 d P B 2
H45B H 0.0400 0.4395 0.4311 0.060 Uiso 0.50 1 calc PR B 2
C46B C 0.0703(11) 0.4031(15) 0.4812(5) 0.036(4) Uani 0.50 1 d PU B 2
C47B C 0.0888(14) 0.3480(19) 0.5019(6) 0.032(5) Uani 0.50 1 d PU B 2
H47B H 0.1049 0.3569 0.5258 0.039 Uiso 0.50 1 calc PR B 2
O18B O 0.0635(11) 0.4748(14) 0.4918(6) 0.051(5) Uani 0.50 1 d P B 2
C48B C 0.0800(12) 0.4871(13) 0.5253(6) 0.057(6) Uani 0.50 1 d P B 2
H48D H 0.1264 0.4755 0.5317 0.085 Uiso 0.50 1 calc PR B 2
H48E H 0.0536 0.4560 0.5390 0.085 Uiso 0.50 1 calc PR B 2
H48F H 0.0723 0.5388 0.5305 0.085 Uiso 0.50 1 calc PR B 2
N3 N 0.38226(14) -0.37307(18) 0.40740(7) 0.0332(6) Uani 1 1 d . . .
H3A H 0.3643 -0.3622 0.3860 0.040 Uiso 1 1 calc R . .
C49 C 0.40163(18) -0.4415(2) 0.41430(10) 0.0395(8) Uani 1 1 d . . .
H49 H 0.3970 -0.4774 0.3962 0.047 Uiso 1 1 calc R . .
C50 C 0.4287(2) -0.4607(2) 0.44802(11) 0.0448(9) Uani 1 1 d . . .
H50 H 0.4422 -0.5099 0.4530 0.054 Uiso 1 1 calc R . .
C51 C 0.43599(19) -0.4093(3) 0.47394(10) 0.0437(9) Uani 1 1 d . . .
H51 H 0.4541 -0.4229 0.4970 0.052 Uiso 1 1 calc R . .
C52 C 0.41671(17) -0.3354(2) 0.46670(9) 0.0361(8) Uani 1 1 d . . .
C53 C 0.38909(16) -0.3187(2) 0.43219(9) 0.0325(7) Uani 1 1 d . . .
C54 C 0.3676(2) -0.2468(2) 0.42326(9) 0.0396(9) Uani 1 1 d . . .
H54 H 0.3486 -0.2355 0.4001 0.048 Uiso 1 1 calc R . .
C55 C 0.3746(2) -0.1938(2) 0.44863(10) 0.0446(9) Uani 1 1 d . . .
H55 H 0.3605 -0.1451 0.4428 0.053 Uiso 1 1 calc R . .
C56 C 0.40257(19) -0.2099(2) 0.48337(9) 0.0409(9) Uani 1 1 d . . .
C57 C 0.42400(17) -0.2797(2) 0.49237(9) 0.0388(9) Uani 1 1 d . . .
H57 H 0.4434 -0.2903 0.5156 0.047 Uiso 1 1 calc R . .
O19 O 0.40601(16) -0.15132(18) 0.50543(7) 0.0524(8) Uani 1 1 d . . .
C58 C 0.4383(2) -0.1606(3) 0.54042(10) 0.0516(11) Uani 1 1 d . . .
H58A H 0.4401 -0.1134 0.5527 0.077 Uiso 1 1 calc R . .
H58B H 0.4828 -0.1788 0.5395 0.077 Uiso 1 1 calc R . .
H58C H 0.4139 -0.1961 0.5530 0.077 Uiso 1 1 calc R . .
N4 N 0.2882(6) -0.1849(7) 0.5685(3) 0.085(3) Uiso 0.50 1 d P C -3
H4A H 0.3046 -0.1926 0.5904 0.102 Uiso 0.50 1 calc PR C -3
C59 C 0.2710(5) -0.1026(6) 0.5592(3) 0.044(2) Uiso 0.50 1 d P C -3
H59 H 0.2813 -0.0642 0.5757 0.053 Uiso 0.50 1 calc PR C -3
C60 C 0.2386(4) -0.0883(5) 0.5241(2) 0.0332(16) Uiso 0.50 1 d P C -3
H60 H 0.2248 -0.0419 0.5147 0.040 Uiso 0.50 1 calc PR C -3
C61 C 0.2316(7) -0.1568(8) 0.5064(4) 0.064(4) Uiso 0.50 1 d P C -3
H61 H 0.2048 -0.1524 0.4845 0.076 Uiso 0.50 1 calc PR C -3
C62 C 0.2544(6) -0.2333(7) 0.5127(3) 0.056(3) Uiso 0.50 1 d P C -3
C63 C 0.2817(5) -0.2506(6) 0.5468(3) 0.057(2) Uiso 0.50 1 d P C -3
C64 C 0.3026(6) -0.3133(8) 0.5555(3) 0.079(3) Uiso 0.50 1 d P C -3
H64 H 0.3259 -0.3223 0.5781 0.095 Uiso 0.50 1 calc PR C -3
C65 C 0.2919(5) -0.3639(6) 0.5335(3) 0.061(2) Uiso 0.50 1 d P C -3
H65 H 0.3037 -0.4119 0.5416 0.073 Uiso 0.50 1 calc PR C -3
C66 C 0.2658(5) -0.3585(7) 0.5000(3) 0.043(3) Uiso 0.50 1 d P C -3
C67 C 0.2422(5) -0.2906(6) 0.4835(3) 0.041(2) Uiso 0.50 1 d P C -3
H67 H 0.2234 -0.2833 0.4599 0.049 Uiso 0.50 1 calc PR C -3
O20 O 0.2543(10) -0.3921(11) 0.4673(5) 0.173(7) Uiso 0.50 1 d P C -3
C68 C 0.2246(7) -0.3728(9) 0.4316(4) 0.077(4) Uiso 0.50 1 d P C -3
H68A H 0.1817 -0.3963 0.4267 0.115 Uiso 0.50 1 calc PR C -3
H68B H 0.2530 -0.3897 0.4146 0.115 Uiso 0.50 1 calc PR C -3
H68C H 0.2194 -0.3194 0.4297 0.115 Uiso 0.50 1 calc PR C -3
N5 N 0.0182(5) -0.3552(8) 0.2747(4) 0.085(5) Uani 0.50 1 d P D -4
H5 H 0.0316 -0.3517 0.2973 0.102 Uiso 0.50 1 calc PR D -4
C69 C 0.0085(11) -0.4249(18) 0.2604(8) 0.064(10) Uani 0.50 1 d P D -4
H69 H 0.0190 -0.4683 0.2737 0.076 Uiso 0.50 1 calc PR D -4
C70 C -0.0175(17) -0.4266(14) 0.2256(11) 0.092(14) Uani 0.50 1 d P D -4
H70 H -0.0295 -0.4730 0.2156 0.110 Uiso 0.50 1 calc PR D -4
C71 C -0.0268(5) -0.3686(7) 0.2052(5) 0.067(4) Uani 0.50 1 d P D -4
H71 H -0.0421 -0.3749 0.1810 0.081 Uiso 0.50 1 calc PR D -4
C72 C -0.0147(4) -0.2978(5) 0.2186(4) 0.053(3) Uani 0.50 1 d P D -4
C73 C 0.0084(8) -0.2931(5) 0.2564(6) 0.043(5) Uani 0.50 1 d P D -4
C74 C 0.0177(4) -0.2251(5) 0.2723(3) 0.051(2) Uani 0.50 1 d P D -4
H74 H 0.0304 -0.2216 0.2969 0.061 Uiso 0.50 1 calc PR D -4
C75 C 0.0086(10) -0.1643(4) 0.2529(10) 0.035(4) Uani 0.50 1 d PU D -4
H75 H 0.0141 -0.1180 0.2642 0.043 Uiso 0.50 1 calc PR D -4
C76 C -0.0090(3) -0.1665(4) 0.2159(2) 0.0339(16) Uani 0.50 1 d P D -4
C77 C -0.0221(3) -0.2332(5) 0.1985(3) 0.0449(19) Uani 0.50 1 d P D -4
H77 H -0.0357 -0.2349 0.1740 0.054 Uiso 0.50 1 calc PR D -4
O21 O -0.0111(3) -0.1006(3) 0.19934(15) 0.0416(12) Uani 0.50 1 d P D -4
C78 C -0.0204(5) -0.1016(6) 0.1612(2) 0.050(2) Uani 0.50 1 d P D -4
H78A H 0.0194 -0.1198 0.1526 0.075 Uiso 0.50 1 calc PR D -4
H78B H -0.0297 -0.0518 0.1524 0.075 Uiso 0.50 1 calc PR D -4
H78C H -0.0571 -0.1339 0.1529 0.075 Uiso 0.50 1 calc PR D -4
O22 O 0.53244(15) 0.0166(2) 0.37467(9) 0.0608(9) Uani 1 1 d . . -4
O23 O 0.49003(15) -0.06449(19) 0.31232(8) 0.0550(8) Uani 1 1 d . . -4
O24 O 0.41957(14) -0.17149(16) 0.34404(8) 0.0489(7) Uani 1 1 d . . -4
O25A O 0.4000(13) -0.0611(9) 0.3965(6) 0.043(3) Uani 0.512(11) 1 d P . 5
O25B O 0.4086(16) -0.0551(13) 0.3909(7) 0.064(7) Uani 0.488(11) 1 d P . 6
O26A O 0.2701(11) -0.0396(14) 0.4046(8) 0.041(4) Uani 0.512(11) 1 d P . 5
O26B O 0.2870(12) -0.0298(15) 0.4034(8) 0.040(5) Uani 0.488(11) 1 d P . 6
O27 O 0.2010(6) -0.0257(6) 0.4650(3) 0.121(4) Uani 0.50 1 d P . -3
O28A O 0.1151(4) -0.0215(4) 0.40149(19) 0.070(3) Uani 0.512(11) 1 d P . 5
O28B O 0.0794(5) -0.0196(4) 0.4256(2) 0.081(3) Uani 0.488(11) 1 d P . 6
O29A O 0.0167(6) -0.1082(6) 0.4350(3) 0.084(4) Uani 0.512(11) 1 d P . 5
O29B O 0.0195(7) -0.1534(11) 0.4269(3) 0.116(6) Uani 0.488(11) 1 d P . 6
O30 O -0.1255(2) -0.1179(2) 0.40490(10) 0.0696(10) Uani 1 1 d . . .
O31A O 0.0534(4) -0.1920(5) 0.3681(3) 0.067(4) Uani 0.422(14) 1 d P . -4
O31B O 0.1650(13) -0.2337(9) 0.4135(3) 0.251(16) Uani 0.470(13) 1 d P . -3
O31C O 0.0654(10) -0.2186(12) 0.3936(6) 0.034(8) Uani 0.121(12) 1 d P . 5
O32A O 0.1479(3) -0.3219(3) 0.36309(16) 0.0472(14) Uani 0.50 1 d P . 5
O32B O 0.0978(7) -0.3438(6) 0.3371(3) 0.134(6) Uani 0.50 1 d P . -4
O33 O 0.31340(12) -0.34101(13) 0.34277(6) 0.0332(5) Uani 1 1 d . . .
O34 O -0.0139(6) -0.0743(5) 0.3251(2) 0.093(3) Uani 0.50 1 d P . -4

loop_
_atom_site_aniso_label
_atom_site_aniso_U_11
_atom_site_aniso_U_22
_atom_site_aniso_U_33
_atom_site_aniso_U_23
_atom_site_aniso_U_13
_atom_site_aniso_U_12
S1 0.0242(4) 0.0290(4) 0.0246(4) -0.0027(3) 0.0082(3) -0.0041(3)
S2 0.0277(4) 0.0240(4) 0.0207(4) 0.0032(3) 0.0014(3) 0.0018(3)
S3 0.0346(4) 0.0336(5) 0.0205(4) -0.0014(3) -0.0054(3) 0.0057(3)
S4 0.0356(4) 0.0190(4) 0.0214(4) -0.0039(3) 0.0073(3) -0.0036(3)
O1 0.0200(10) 0.0192(10) 0.0198(10) -0.0022(8) 0.0015(7) 0.0035(8)
O2 0.0179(10) 0.0224(11) 0.0219(10) 0.0029(8) 0.0020(8) 0.0016(8)
O3 0.0213(10) 0.0193(10) 0.0197(10) -0.0006(8) 0.0021(8) 0.0044(8)
O4 0.0162(9) 0.0201(10) 0.0228(10) -0.0043(8) 0.0019(7) 0.0005(8)
O5 0.0559(17) 0.0485(17) 0.0471(15) -0.0198(13) 0.0293(13) -0.0328(14)
O6 0.0464(15) 0.0321(13) 0.0363(13) -0.0086(10) 0.0210(11) -0.0035(11)
O7 0.0477(17) 0.084(2) 0.0273(13) 0.0150(14) 0.0076(11) 0.0198(16)
O8 0.0290(12) 0.0275(12) 0.0383(13) 0.0104(10) -0.0053(9) -0.0007(10)
O9 0.0281(12) 0.0278(12) 0.0279(11) 0.0061(9) 0.0029(9) -0.0045(9)
O10 0.0613(18) 0.0434(16) 0.0237(12) 0.0022(10) 0.0125(11) 0.0078(13)
O11 0.0358(15) 0.074(2) 0.0342(14) -0.0061(13) -0.0096(11) 0.0081(14)
O12 0.0629(19) 0.0496(18) 0.0319(14) 0.0095(12) -0.0072(12) -0.0017(15)
O13 0.072(2) 0.0522(18) 0.0255(13) -0.0081(12) -0.0038(12) 0.0229(15)
O14 0.0610(17) 0.0172(11) 0.0326(12) -0.0013(9) 0.0108(11) -0.0031(11)
O15 0.0370(13) 0.0390(14) 0.0292(12) -0.0113(10) 0.0015(10) -0.0052(11)
O16 0.0389(13) 0.0269(12) 0.0276(11) -0.0019(9) 0.0132(10) 0.0006(10)
C1 0.0123(12) 0.0219(15) 0.0213(13) -0.0016(11) -0.0015(10) 0.0016(11)
C2 0.0175(13) 0.0192(14) 0.0218(13) -0.0019(11) -0.0008(10) 0.0000(11)
C3 0.0210(14) 0.0173(14) 0.0174(13) -0.0051(10) 0.0006(10) 0.0014(11)
C4 0.0207(14) 0.0191(14) 0.0220(14) -0.0043(11) 0.0036(11) 0.0003(11)
C5 0.0269(15) 0.0186(14) 0.0184(13) -0.0017(11) 0.0018(11) 0.0024(12)
C6 0.0215(14) 0.0191(14) 0.0219(14) -0.0042(11) -0.0003(11) 0.0053(11)
C7 0.0198(14) 0.0170(14) 0.0194(13) -0.0046(10) 0.0021(10) 0.0039(11)
C8 0.0196(14) 0.0216(15) 0.0227(14) -0.0020(11) 0.0030(11) 0.0048(11)
C9 0.0136(13) 0.0224(15) 0.0241(14) -0.0012(11) 0.0016(10) 0.0030(11)
C10 0.0161(13) 0.0236(15) 0.0253(14) 0.0018(11) 0.0012(11) 0.0057(11)
C11 0.0201(14) 0.0282(16) 0.0205(14) -0.0009(11) -0.0022(11) 0.0024(12)
C12 0.0200(14) 0.0230(15) 0.0250(15) -0.0034(11) -0.0005(11) 0.0005(12)
C13 0.0125(12) 0.0223(15) 0.0239(14) -0.0002(11) 0.0013(10) 0.0012(11)
C14 0.0190(14) 0.0193(14) 0.0215(13) -0.0011(11) 0.0009(10) -0.0008(11)
C15 0.0184(13) 0.0176(14) 0.0199(13) 0.0031(10) 0.0029(10) -0.0005(11)
C16 0.0232(14) 0.0167(14) 0.0211(13) 0.0008(11) 0.0012(11) -0.0035(11)
C17 0.0281(15) 0.0138(13) 0.0194(13) -0.0010(10) 0.0048(11) -0.0014(11)
C18 0.0220(14) 0.0158(14) 0.0236(14) 0.0021(11) 0.0063(11) 0.0017(11)
C19 0.0191(14) 0.0152(13) 0.0200(13) 0.0029(10) 0.0027(10) 0.0004(11)
C20 0.0154(13) 0.0192(14) 0.0247(14) -0.0006(11) 0.0007(10) 0.0045(11)
C21 0.0137(13) 0.0201(14) 0.0216(13) 0.0005(11) -0.0013(10) 0.0038(11)
C22 0.0133(13) 0.0217(15) 0.0237(14) -0.0051(11) -0.0001(10) 0.0019(11)
C23 0.0136(13) 0.0258(15) 0.0220(14) -0.0007(11) 0.0018(10) -0.0012(11)
C24 0.0151(13) 0.0190(14) 0.0255(14) -0.0001(11) -0.0001(10) 0.0002(11)
C25 0.0129(12) 0.0209(14) 0.0198(13) -0.0018(10) -0.0010(10) 0.0026(10)
C26 0.0222(14) 0.0169(13) 0.0142(12) -0.0042(10) 0.0018(10) 0.0026(11)
C27 0.0119(12) 0.0226(15) 0.0201(13) -0.0007(11) 0.0020(10) 0.0026(11)
C28 0.0206(14) 0.0140(13) 0.0162(12) 0.0012(10) 0.0030(10) 0.0002(10)
N1 0.0277(13) 0.0221(13) 0.0232(12) -0.0004(10) 0.0003(10) 0.0087(11)
C29 0.0200(14) 0.0278(16) 0.0231(14) -0.0067(12) 0.0011(11) 0.0054(12)
C30 0.0197(14) 0.0305(17) 0.0168(13) -0.0012(11) -0.0003(10) 0.0014(12)
C31 0.0179(14) 0.0254(16) 0.0211(14) 0.0020(11) 0.0006(10) -0.0018(11)
C32 0.0191(14) 0.0236(15) 0.0202(14) -0.0003(11) 0.0035(10) -0.0010(11)
C33 0.0219(14) 0.0249(16) 0.0203(14) -0.0011(11) 0.0017(11) 0.0030(12)
C34 0.0393(18) 0.0287(17) 0.0203(15) 0.0027(12) 0.0016(12) 0.0019(14)
C35 0.046(2) 0.0339(18) 0.0150(14) -0.0002(12) 0.0028(13) -0.0013(15)
C36 0.0362(18) 0.0250(16) 0.0225(15) -0.0049(12) 0.0055(12) -0.0027(13)
C37 0.0310(16) 0.0199(15) 0.0238(15) 0.0002(11) 0.0043(12) -0.0031(12)
O17 0.0676(18) 0.0281(13) 0.0200(11) -0.0040(9) 0.0070(11) -0.0022(12)
C38 0.078(3) 0.0244(18) 0.0311(18) -0.0066(14) 0.0105(18) -0.0047(18)
N2A 0.028(5) 0.050(10) 0.022(7) 0.007(5) -0.004(4) 0.004(4)
C39A 0.031(5) 0.041(8) 0.040(7) 0.024(6) -0.003(4) -0.003(5)
C40A 0.046(6) 0.038(10) 0.036(8) 0.022(5) -0.003(5) -0.013(6)
C41A 0.033(6) 0.032(13) 0.026(6) -0.003(8) 0.002(4) -0.008(7)
C42A 0.022(8) 0.041(13) 0.025(5) 0.004(9) 0.002(6) 0.003(6)
C43A 0.027(4) 0.025(8) 0.032(6) 0.004(8) 0.002(3) 0.003(6)
C44A 0.036(5) 0.033(9) 0.033(7) -0.008(8) 0.000(3) 0.002(6)
C45A 0.042(5) 0.029(10) 0.027(7) -0.003(7) -0.007(4) 0.000(8)
C46A 0.055(10) 0.073(18) 0.073(15) -0.028(10) 0.012(8) -0.017(9)
C47A 0.036(8) 0.068(16) 0.043(12) 0.023(8) 0.002(7) -0.015(8)
O18A 0.076(10) 0.076(9) 0.028(8) -0.002(6) -0.010(6) 0.028(7)
C48A 0.14(2) 0.081(16) 0.059(14) -0.033(10) -0.046(12) 0.009(14)
N2B 0.044(9) 0.084(14) 0.028(7) -0.012(9) 0.008(6) -0.034(8)
C39B 0.059(12) 0.048(13) 0.031(11) -0.005(9) 0.010(9) -0.024(9)
C40B 0.053(10) 0.041(12) 0.043(11) 0.003(9) 0.018(8) -0.019(8)
C41B 0.041(9) 0.031(13) 0.055(10) -0.020(9) 0.020(7) -0.011(8)
C42B 0.021(8) 0.042(14) 0.034(7) -0.005(10) 0.001(6) 0.002(7)
C43B 0.042(8) 0.041(10) 0.027(8) -0.006(10) 0.004(6) -0.016(7)
C44B 0.056(10) 0.053(14) 0.020(5) -0.007(10) 0.000(5) -0.024(10)
C45B 0.070(10) 0.048(11) 0.029(6) -0.004(9) -0.008(5) -0.023(10)
C46B 0.044(7) 0.045(10) 0.014(5) 0.007(6) -0.016(4) -0.007(6)
C47B 0.042(7) 0.049(11) 0.003(5) 0.003(7) -0.009(4) -0.006(6)
O18B 0.054(7) 0.069(11) 0.029(7) 0.006(6) -0.005(5) -0.008(8)
C48B 0.050(7) 0.071(12) 0.042(10) 0.028(8) -0.020(6) -0.006(7)
N3 0.0309(15) 0.0407(17) 0.0281(14) 0.0040(12) 0.0038(11) -0.0037(13)
C49 0.0352(19) 0.043(2) 0.042(2) 0.0020(16) 0.0104(15) -0.0069(16)
C50 0.038(2) 0.045(2) 0.051(2) 0.0120(18) 0.0063(17) 0.0061(18)
C51 0.036(2) 0.057(3) 0.037(2) 0.0125(18) 0.0010(15) 0.0023(18)
C52 0.0251(16) 0.053(2) 0.0298(17) 0.0088(15) 0.0038(13) 0.0002(15)
C53 0.0261(16) 0.044(2) 0.0271(16) 0.0019(14) 0.0034(12) -0.0076(15)
C54 0.047(2) 0.043(2) 0.0258(17) 0.0045(15) -0.0058(15) -0.0052(17)
C55 0.056(2) 0.041(2) 0.0339(19) 0.0003(16) -0.0062(17) -0.0052(19)
C56 0.036(2) 0.055(3) 0.0302(18) -0.0042(16) -0.0016(14) -0.0076(18)
C57 0.0283(18) 0.063(3) 0.0248(16) 0.0024(16) -0.0001(13) -0.0022(17)
O19 0.0586(19) 0.062(2) 0.0326(14) -0.0123(13) -0.0098(12) -0.0019(15)
C58 0.039(2) 0.086(4) 0.0289(19) -0.013(2) -0.0021(15) -0.006(2)
N5 0.034(5) 0.074(10) 0.155(12) 0.060(9) 0.049(7) 0.016(5)
C69 0.019(10) 0.055(10) 0.12(3) 0.019(9) 0.013(13) -0.003(5)
C70 0.054(16) 0.030(8) 0.21(4) -0.001(14) 0.07(2) -0.015(7)
C71 0.028(5) 0.034(7) 0.147(13) -0.031(7) 0.040(7) -0.013(4)
C72 0.026(4) 0.012(4) 0.129(10) -0.021(6) 0.038(6) -0.012(3)
C73 0.006(9) 0.034(4) 0.090(18) 0.016(7) 0.012(8) 0.003(3)
C74 0.015(3) 0.057(6) 0.081(7) 0.014(5) 0.011(4) 0.003(3)
C75 0.006(11) 0.032(3) 0.067(12) -0.004(5) 0.002(9) 0.001(3)
C76 0.018(3) 0.021(3) 0.064(5) 0.004(3) 0.009(3) 0.000(3)
C77 0.019(3) 0.055(5) 0.061(5) -0.010(4) 0.007(3) -0.001(3)
O21 0.034(3) 0.040(3) 0.052(3) 0.006(2) 0.007(2) 0.008(2)
C78 0.043(5) 0.061(6) 0.045(5) -0.005(4) 0.003(4) 0.012(4)
O22 0.0383(16) 0.071(2) 0.073(2) -0.0126(17) 0.0044(14) 0.0074(15)
O23 0.0454(17) 0.058(2) 0.0630(19) -0.0094(15) 0.0121(14) 0.0014(15)
O24 0.0372(15) 0.0367(16) 0.074(2) -0.0069(13) 0.0109(13) -0.0013(12)
O25A 0.073(9) 0.014(4) 0.041(6) 0.004(4) 0.001(5) -0.011(4)
O25B 0.068(9) 0.061(10) 0.063(11) 0.023(6) 0.002(7) -0.005(6)
O26A 0.058(10) 0.033(9) 0.030(4) 0.006(6) 0.003(7) 0.024(7)
O26B 0.065(12) 0.024(4) 0.027(6) -0.005(4) -0.013(7) 0.001(6)
O27 0.156(10) 0.120(9) 0.098(7) -0.048(6) 0.061(7) -0.060(8)
O28A 0.089(6) 0.059(5) 0.060(5) 0.000(3) -0.004(4) 0.026(4)
O28B 0.129(8) 0.058(5) 0.058(5) -0.002(4) 0.014(5) 0.031(5)
O29A 0.098(7) 0.081(7) 0.084(6) 0.039(5) 0.050(5) 0.066(7)
O29B 0.088(9) 0.183(16) 0.073(7) 0.057(9) -0.011(6) -0.038(10)
O30 0.088(3) 0.047(2) 0.070(2) -0.0033(16) -0.0060(19) -0.0062(18)
O31A 0.063(6) 0.039(5) 0.095(9) 0.004(5) -0.001(5) -0.004(4)
O31B 0.53(4) 0.186(16) 0.051(6) -0.019(7) 0.085(12) -0.23(2)
O31C 0.034(12) 0.025(12) 0.042(15) 0.002(9) 0.000(9) -0.002(8)
O32A 0.061(4) 0.037(3) 0.047(3) 0.009(2) 0.020(3) 0.012(3)
O32B 0.200(13) 0.106(8) 0.117(8) 0.072(7) 0.099(9) 0.101(9)
O33 0.0419(14) 0.0281(13) 0.0286(12) 0.0012(9) 0.0003(10) -0.0049(10)
O34 0.153(10) 0.049(5) 0.070(5) -0.005(4) -0.013(6) -0.007(5)

loop_
_atom_type_symbol
_atom_type_description
_atom_type_scat_dispersion_real
_atom_type_scat_dispersion_imag
_atom_type_scat_source
C C 0.0033 0.0016 'International Tables Vol C Tables 4.2.6.8 and 6.1.1.4'
H H 0.0000 0.0000 'International Tables Vol C Tables 4.2.6.8 and 6.1.1.4'
N N 0.0061 0.0033 'International Tables Vol C Tables 4.2.6.8 and 6.1.1.4'
O O 0.0106 0.0060 'International Tables Vol C Tables 4.2.6.8 and 6.1.1.4'
S S 0.1246 0.1234 'International Tables Vol C Tables 4.2.6.8 and 6.1.1.4'

loop_
_geom_angle_atom_site_label_1
_geom_angle_atom_site_label_2
_geom_angle_atom_site_label_3
_geom_angle
_geom_angle_site_symmetry_1
_geom_angle_site_symmetry_3
_geom_angle_publ_flag
O5 S1 O6 113.91(17) . . ?
O5 S1 O7 112.8(2) . . ?
O6 S1 O7 109.64(18) . . ?
O5 S1 C23 106.52(14) . . ?
O6 S1 C23 107.48(15) . . ?
O7 S1 C23 105.97(15) . . ?
O9 S2 O8 112.43(14) . . ?
O9 S2 O10 111.60(16) . . ?
O8 S2 O10 111.79(16) . . ?
O9 S2 C5 107.10(13) . . ?
O8 S2 C5 107.41(14) . . ?
O10 S2 C5 106.10(15) . . ?
O13 S3 O11 113.4(2) . . ?
O13 S3 O12 111.48(19) . . ?
O11 S3 O12 112.93(19) . . ?
O13 S3 C11 107.02(15) . . ?
O11 S3 C11 104.85(15) . . ?
O12 S3 C11 106.56(16) . . ?
O16 S4 O15 113.04(14) . . ?
O16 S4 O14 112.02(15) . . ?
O15 S4 O14 111.93(16) . . ?
O16 S4 C17 106.66(14) . . ?
O15 S4 C17 106.01(14) . . ?
O14 S4 C17 106.62(14) . . ?
C25 O1 H1 109.5 . . ?
C26 O2 H2 109.5 . . ?
C27 O3 H3 109.5 . . ?
C28 O4 H4 109.5 . . ?
S1 O5 O34 125.2(3) . . ?
S1 O7 O28A 135.9(3) . . ?
S1 O7 O28B 129.8(3) . . ?
O28A O7 O28B 24.7(2) . . ?
S2 O8 O24 151.28(15) . . ?
S2 O8 O33 122.20(14) . . ?
O24 O8 O33 84.12(10) . . ?
S2 O9 O32A 109.97(18) . . ?
S2 O9 O32B 136.5(3) . . ?
O32A O9 O32B 27.4(3) . . ?
S2 O10 O26A 118.5(6) . . ?
S2 O10 O31B 113.9(4) . . ?
O26A O10 O31B 98.9(6) . . ?
S2 O10 O26B 112.9(6) . . ?
O26A O10 O26B 5.8(11) . . ?
O31B O10 O26B 103.1(7) . . ?
S2 O10 O28A 155.8(2) . . ?
O26A O10 O28A 68.5(6) . . ?
O31B O10 O28A 86.0(5) . . ?
O26B O10 O28A 73.1(6) . . ?
S2 O10 O31A 109.1(2) . . ?
O26A O10 O31A 132.2(6) . . ?
O31B O10 O31A 55.5(6) . . ?
O26B O10 O31A 138.0(6) . . ?
O28A O10 O31A 69.9(2) . . ?
S3 O11 O22 109.27(18) . . ?
S3 O12 O25B 136.2(6) . . ?
S3 O12 O25A 142.2(6) . . ?
O25B O12 O25A 6.1(11) . . ?
C24 C1 C25 117.7(3) . . ?
C24 C1 C2 117.7(3) . . ?
C25 C1 C2 124.6(2) . . ?
C3 C2 C1 110.4(2) . . ?
C3 C2 H2A 109.6 . . ?
C1 C2 H2A 109.6 . . ?
C3 C2 H2B 109.6 . . ?
C1 C2 H2B 109.6 . . ?
H2A C2 H2B 108.1 . . ?
C4 C3 C26 118.5(3) . . ?
C4 C3 C2 122.3(3) . . ?
C26 C3 C2 119.2(3) . . ?
C3 C4 C5 120.6(3) . . ?
C3 C4 H4 119.7 . . ?
C5 C4 H4 119.7 . . ?
C6 C5 C4 120.2(3) . . ?
C6 C5 S2 121.2(2) . . ?
C4 C5 S2 118.6(2) . . ?
C5 C6 C7 120.7(3) . . ?
C5 C6 H6 119.6 . . ?
C7 C6 H6 119.6 . . ?
C6 C7 C26 118.2(3) . . ?
C6 C7 C8 120.4(3) . . ?
C26 C7 C8 121.3(3) . . ?
C7 C8 C9 111.0(2) . . ?
C7 C8 H8A 109.4 . . ?
C9 C8 H8A 109.4 . . ?
C7 C8 H8B 109.4 . . ?
C9 C8 H8B 109.4 . . ?
H8A C8 H8B 108.0 . . ?
C10 C9 C27 118.6(3) . . ?
C10 C9 C8 119.9(3) . . ?
C27 C9 C8 121.5(2) . . ?
C9 C10 C11 120.6(3) . . ?
C9 C10 H10 119.7 . . ?
C11 C10 H10 119.7 . . ?
C12 C11 C10 120.1(3) . . ?
C12 C11 S3 119.8(2) . . ?
C10 C11 S3 120.0(2) . . ?
C11 C12 C13 121.1(3) . . ?
C11 C12 H12 119.5 . . ?
C13 C12 H12 119.5 . . ?
C12 C13 C27 118.4(3) . . ?
C12 C13 C14 118.2(3) . . ?
C27 C13 C14 123.4(2) . . ?
C15 C14 C13 112.1(2) . . ?
C15 C14 H14A 109.2 . . ?
C13 C14 H14A 109.2 . . ?
C15 C14 H14B 109.2 . . ?
C13 C14 H14B 109.2 . . ?
H14A C14 H14B 107.9 . . ?
C16 C15 C28 118.6(3) . . ?
C16 C15 C14 121.2(3) . . ?
C28 C15 C14 120.1(2) . . ?
C17 C16 C15 120.4(3) . . ?
C17 C16 H16 119.8 . . ?
C15 C16 H16 119.8 . . ?
C16 C17 C18 120.8(3) . . ?
C16 C17 S4 119.4(2) . . ?
C18 C17 S4 119.9(2) . . ?
C17 C18 C19 120.3(3) . . ?
C17 C18 H18 119.8 . . ?
C19 C18 H18 119.8 . . ?
C18 C19 C28 118.4(3) . . ?
C18 C19 C20 120.0(2) . . ?
C28 C19 C20 121.5(2) . . ?
C21 C20 C19 112.9(2) . . ?
C21 C20 H20A 109.0 . . ?
C19 C20 H20A 109.0 . . ?
C21 C20 H20B 109.0 . . ?
C19 C20 H20B 109.0 . . ?
H20A C20 H20B 107.8 . . ?
C22 C21 C25 118.8(3) . . ?
C22 C21 C20 119.9(3) . . ?
C25 C21 C20 121.2(2) . . ?
C23 C22 C21 120.2(3) . . ?
C23 C22 H22 119.9 . . ?
C21 C22 H22 119.9 . . ?
C24 C23 C22 120.4(3) . . ?
C24 C23 S1 117.2(2) . . ?
C22 C23 S1 122.4(2) . . ?
C23 C24 C1 121.4(3) . . ?
C23 C24 H24 119.3 . . ?
C1 C24 H24 119.3 . . ?
O1 C25 C1 123.2(2) . . ?
O1 C25 C21 115.3(3) . . ?
C1 C25 C21 121.5(3) . . ?
O2 C26 C3 115.3(2) . . ?
O2 C26 C7 122.9(3) . . ?
C3 C26 C7 121.7(3) . . ?
O3 C27 C13 123.5(3) . . ?
O3 C27 C9 115.3(2) . . ?
C13 C27 C9 121.2(3) . . ?
O4 C28 C19 123.6(2) . . ?
O4 C28 C15 115.0(2) . . ?
C19 C28 C15 121.5(3) . . ?
C29 N1 C33 123.2(3) . . ?
C29 N1 H1A 118.4 . . ?
C33 N1 H1A 118.4 . . ?
N1 C29 C30 120.2(3) . . ?
N1 C29 H29 119.9 . . ?
C30 C29 H29 119.9 . . ?
C31 C30 C29 119.1(3) . . ?
C31 C30 H30 120.4 . . ?
C29 C30 H30 120.4 . . ?
C30 C31 C32 120.8(3) . . ?
C30 C31 H31 119.6 . . ?
C32 C31 H31 119.6 . . ?
C33 C32 C31 117.7(3) . . ?
C33 C32 C37 119.4(3) . . ?
C31 C32 C37 122.9(3) . . ?
N1 C33 C32 119.0(3) . . ?
N1 C33 C34 120.4(3) . . ?
C32 C33 C34 120.6(3) . . ?
C35 C34 C33 118.9(3) . . ?
C35 C34 H34 120.6 . . ?
C33 C34 H34 120.6 . . ?
C34 C35 C36 121.4(3) . . ?
C34 C35 H35 119.3 . . ?
C36 C35 H35 119.3 . . ?
O17 C36 C37 125.9(3) . . ?
O17 C36 C35 113.6(3) . . ?
C37 C36 C35 120.5(3) . . ?
C36 C37 C32 119.2(3) . . ?
C36 C37 H37 120.4 . . ?
C32 C37 H37 120.4 . . ?
C36 O17 C38 117.2(3) . . ?
O17 C38 H38A 109.5 . . ?
O17 C38 H38B 109.5 . . ?
H38A C38 H38B 109.5 . . ?
O17 C38 H38C 109.5 . . ?
H38A C38 H38C 109.5 . . ?
H38B C38 H38C 109.5 . . ?
C43A N2A C39A 123(2) . . ?
C43A N2A H2A1 118.2 . . ?
C39A N2A H2A1 118.3 . . ?
N2A C39A C40A 122(2) . . ?
N2A C39A H39A 119.2 . . ?
C40A C39A H39A 119.2 . . ?
C41A C40A C39A 115.4(17) . . ?
C41A C40A H40A 122.3 . . ?
C39A C40A H40A 122.3 . . ?
C40A C41A C42A 126(2) . . ?
C40A C41A H41A 116.8 . . ?
C42A C41A H41A 116.8 . . ?
C41A C42A C43A 115(2) . . ?
C41A C42A C47A 123(3) . . ?
C43A C42A C47A 122(2) . . ?
N2A C43A C42A 118.1(17) . . ?
N2A C43A C44A 121.2(18) . . ?
C42A C43A C44A 120.7(16) . . ?
C45A C44A C43A 118.7(18) . . ?
C45A C44A H44A 120.7 . . ?
C43A C44A H44A 120.6 . . ?
C44A C45A C46A 120(2) . . ?
C44A C45A H45A 120.1 . . ?
C46A C45A H45A 120.2 . . ?
C47A C46A O18A 124(3) . . ?
C47A C46A C45A 125(3) . . ?
O18A C46A C45A 111(3) . . ?
C46A C47A C42A 114(3) . . ?
C46A C47A H47A 123.2 . . ?
C42A C47A H47A 123.2 . . ?
C46A O18A C48A 115(3) . . ?
C39B N2B C43B 121.8(17) . . ?
C39B N2B H2B1 119.1 . . ?
C43B N2B H2B1 119.1 . . ?
N2B C39B C40B 121.2(17) . . ?
N2B C39B H39B 119.4 . . ?
C40B C39B H39B 119.4 . . ?
C39B C40B C41B 121(2) . . ?
C39B C40B H40B 119.4 . . ?
C41B C40B H40B 119.4 . . ?
C42B C41B C40B 116(3) . . ?
C42B C41B H41B 122.1 . . ?
C40B C41B H41B 122.1 . . ?
C47B C42B C43B 119(3) . . ?
C47B C42B C41B 120(3) . . ?
C43B C42B C41B 121(2) . . ?
C44B C43B C42B 119.9(18) . . ?
C44B C43B N2B 120.7(16) . . ?
C42B C43B N2B 119.3(17) . . ?
C45B C44B C43B 119.9(17) . . ?
C45B C44B H44B 120.0 . . ?
C43B C44B H44B 120.0 . . ?
C44B C45B C46B 115.6(19) . . ?
C44B C45B H45B 122.2 . . ?
C46B C45B H45B 122.2 . . ?
C47B C46B O18B 125(2) . . ?
C47B C46B C45B 125(2) . . ?
O18B C46B C45B 109.7(19) . . ?
C46B C47B C42B 120(2) . . ?
C46B C47B H47B 119.8 . . ?
C42B C47B H47B 119.8 . . ?
C48B O18B C46B 115(2) . . ?
O18B C48B H48D 109.5 . . ?
O18B C48B H48E 109.5 . . ?
H48D C48B H48E 109.5 . . ?
O18B C48B H48F 109.5 . . ?
H48D C48B H48F 109.5 . . ?
H48E C48B H48F 109.5 . . ?
C49 N3 C53 122.6(3) . . ?
C49 N3 H3A 118.7 . . ?
C53 N3 H3A 118.7 . . ?
N3 C49 C50 120.0(4) . . ?
N3 C49 H49 120.0 . . ?
C50 C49 H49 120.0 . . ?
C51 C50 C49 120.1(4) . . ?
C51 C50 H50 119.9 . . ?
C49 C50 H50 119.9 . . ?
C50 C51 C52 120.5(4) . . ?
C50 C51 H51 119.8 . . ?
C52 C51 H51 119.8 . . ?
C57 C52 C53 119.9(4) . . ?
C57 C52 C51 122.8(3) . . ?
C53 C52 C51 117.3(4) . . ?
N3 C53 C52 119.5(4) . . ?
N3 C53 C54 120.1(3) . . ?
C52 C53 C54 120.5(3) . . ?
C55 C54 C53 118.7(3) . . ?
C55 C54 H54 120.6 . . ?
C53 C54 H54 120.6 . . ?
C54 C55 C56 121.3(4) . . ?
C54 C55 H55 119.4 . . ?
C56 C55 H55 119.4 . . ?
O19 C56 C57 125.4(3) . . ?
O19 C56 C55 114.0(4) . . ?
C57 C56 C55 120.6(4) . . ?
C56 C57 C52 119.1(3) . . ?
C56 C57 H57 120.4 . . ?
C52 C57 H57 120.4 . . ?
C56 O19 C58 118.3(4) . . ?
O19 C58 H58A 109.5 . . ?
O19 C58 H58B 109.5 . . ?
H58A C58 H58B 109.5 . . ?
O19 C58 H58C 109.5 . . ?
H58A C58 H58C 109.5 . . ?
H58B C58 H58C 109.5 . . ?
C63 N4 C59 130.8(10) . . ?
C63 N4 H4A 114.6 . . ?
C59 N4 H4A 114.6 . . ?
C60 C59 N4 116.5(8) . . ?
C60 C59 H59 121.8 . . ?
N4 C59 H59 121.8 . . ?
C61 C60 C59 107.1(9) . . ?
C61 C60 H60 126.5 . . ?
C59 C60 H60 126.5 . . ?
C60 C61 C62 137.6(13) . . ?
C60 C61 H61 111.2 . . ?
C62 C61 H61 111.2 . . ?
C63 C62 C61 116.6(11) . . ?
C63 C62 C67 123.0(10) . . ?
C61 C62 C67 120.2(9) . . ?
C64 C63 C62 122.8(11) . . ?
C64 C63 N4 126.4(11) . . ?
C62 C63 N4 110.5(10) . . ?
C65 C64 C63 117.7(13) . . ?
C65 C64 H64 121.1 . . ?
C63 C64 H64 121.1 . . ?
C64 C65 C66 127.8(12) . . ?
C64 C65 H65 116.1 . . ?
C66 C65 H65 116.1 . . ?
C65 C66 O20 147.2(13) . . ?
C65 C66 C67 124.0(10) . . ?
O20 C66 C67 88.3(11) . . ?
C66 C67 C62 104.3(7) . . ?
C66 C67 H67 127.9 . . ?
C62 C67 H67 127.9 . . ?
C66 O20 C68 137.7(17) . . ?
C73 N5 C69 124(2) . . ?
C73 N5 H5 117.8 . . ?
C69 N5 H5 117.8 . . ?
C70 C69 N5 115(3) . . ?
C70 C69 H69 122.5 . . ?
N5 C69 H69 122.6 . . ?
C71 C70 C69 125(3) . . ?
C71 C70 H70 117.6 . . ?
C69 C70 H70 117.6 . . ?
C70 C71 C72 121(2) . . ?
C70 C71 H71 119.4 . . ?
C72 C71 H71 119.4 . . ?
C71 C72 C77 124.8(13) . . ?
C71 C72 C73 115.8(13) . . ?
C77 C72 C73 119.4(8) . . ?
N5 C73 C74 121.6(17) . . ?
N5 C73 C72 118.6(12) . . ?
C74 C73 C72 119.8(11) . . ?
C75 C74 C73 119.6(17) . . ?
C75 C74 H74 120.2 . . ?
C73 C74 H74 120.2 . . ?
C74 C75 C76 122.4(14) . . ?
C74 C75 H75 118.8 . . ?
C76 C75 H75 118.8 . . ?
O21 C76 C77 123.7(8) . . ?
O21 C76 C75 115.6(7) . . ?
C77 C76 C75 120.7(7) . . ?
C76 C77 C72 117.9(9) . . ?
C76 C77 H77 121.0 . . ?
C72 C77 H77 121.0 . . ?
C76 O21 C78 117.0(7) . . ?
O16 O22 O23 90.50(12) 3_545 . ?
O16 O22 O11 124.39(15) 3_545 . ?
O23 O22 O11 123.97(15) . . ?
O16 O22 O25B 136.3(5) 3_545 . ?
O23 O22 O25B 76.7(5) . . ?
O11 O22 O25B 96.4(5) . . ?
O24 O23 O22 96.70(14) . . ?
O6 O24 O8 115.28(13) 3_545 . ?
O6 O24 O23 114.31(13) 3_545 . ?
O8 O24 O23 128.35(14) . . ?
O6 O24 O25B 120.0(6) 3_545 . ?
O8 O24 O25B 86.8(7) . . ?
O23 O24 O25B 80.8(6) . . ?
O6 O24 O25A 117.7(5) 3_545 . ?
O8 O24 O25A 82.8(5) . . ?
O23 O24 O25A 86.8(5) . . ?
O25B O24 O25A 6.0(10) . . ?
O26A O25A O24 113.3(9) . . ?
O26A O25A O12 79.9(8) . . ?
O24 O25A O12 137.8(9) . . ?
O26B O25B O24 113.6(11) . . ?
O26B O25B O12 72.9(9) . . ?
O24 O25B O12 148.2(11) . . ?
O26B O25B O22 144.1(11) . . ?
O24 O25B O22 93.3(9) . . ?
O12 O25B O22 71.9(6) . . ?
O10 O26A O25A 111.2(11) . . ?
O10 O26A O27 102.9(7) . . ?
O25A O26A O27 133.4(12) . . ?
O25B O26B O10 112.0(12) . . ?
O25B O26B O27 141.2(13) . . ?
O10 O26B O27 91.1(6) . . ?
O28B O27 O28A 25.8(3) . . ?
O28B O27 O26A 94.0(6) . . ?
O28A O27 O26A 68.2(6) . . ?
O28B O27 O20 130.1(5) . 7_546 ?
O28A O27 O20 147.1(6) . 7_546 ?
O26A O27 O20 121.2(8) . 7_546 ?
O28B O27 O26B 98.6(6) . . ?
O28A O27 O26B 72.7(6) . . ?
O26A O27 O26B 6.0(9) . . ?
O20 O27 O26B 119.6(8) 7_546 . ?
O7 O28A O27 118.0(4) . . ?
O7 O28A O29A 113.0(3) . . ?
O27 O28A O29A 90.0(4) . . ?
O7 O28A O10 125.9(3) . . ?
O27 O28A O10 95.2(3) . . ?
O29A O28A O10 108.0(3) . . ?
O29B O28B O27 109.5(5) . . ?
O29B O28B O7 136.3(4) . . ?
O27 O28B O7 110.8(4) . . ?
O31C O29A O28A 80.0(5) . . ?
O31C O29A O30 98.0(6) . . ?
O28A O29A O30 123.0(4) . . ?
O31C O29A O31A 20.0(5) . . ?
O28A O29A O31A 70.2(3) . . ?
O30 O29A O31A 88.9(4) . . ?
O28B O29B O30 103.4(6) . . ?
O13 O30 O15 139.23(15) 3_445 3_445 ?
O13 O30 O29A 83.4(2) 3_445 . ?
O15 O30 O29A 134.5(2) 3_445 . ?
O13 O30 O29B 67.3(4) 3_445 . ?
O15 O30 O29B 147.4(3) 3_445 . ?
O29A O30 O29B 16.7(3) . . ?
O31B O31A O34 146.7(4) . . ?
O31B O31A O11 87.0(4) . 3_445 ?
O34 O31A O11 125.9(4) . 3_445 ?
O31B O31A O32A 50.0(4) . . ?
O34 O31A O32A 141.2(5) . . ?
O11 O31A O32A 68.3(2) 3_445 . ?
O31B O31A O10 57.0(3) . . ?
O34 O31A O10 93.5(3) . . ?
O11 O31A O10 138.3(3) 3_445 . ?
O32A O31A O10 72.1(2) . . ?
O31B O31A O29A 83.6(5) . . ?
O34 O31A O29A 87.7(3) . . ?
O11 O31A O29A 94.6(4) 3_445 . ?
O32A O31A O29A 129.7(4) . . ?
O10 O31A O29A 100.7(4) . . ?
O31A O31B O10 67.5(5) . . ?
O29A O31C O32A 164.3(9) . . ?
O14 O32A O9 98.51(19) 1_545 . ?
O14 O32A O31C 168.7(5) 1_545 . ?
O9 O32A O31C 88.9(5) . . ?
O14 O32A O31A 158.5(3) 1_545 . ?
O9 O32A O31A 71.2(2) . . ?
O31C O32A O31A 20.7(5) . . ?
O14 O32B O9 91.4(4) 1_545 . ?
O14 O32B O11 132.4(3) 1_545 3_445 ?
O9 O32B O11 124.8(4) . 3_445 ?
O14 O33 O8 116.69(11) 1_545 . ?
O31A O34 O5 128.3(4) . . ?

loop_
_geom_bond_atom_site_label_1
_geom_bond_atom_site_label_2
_geom_bond_distance
_geom_bond_site_symmetry_2
_geom_bond_publ_flag
S1 O5 1.437(3) . ?
S1 O6 1.461(3) . ?
S1 O7 1.468(3) . ?
S1 C23 1.768(3) . ?
S2 O9 1.459(2) . ?
S2 O8 1.460(2) . ?
S2 O10 1.463(3) . ?
S2 C5 1.773(3) . ?
S3 O13 1.440(3) . ?
S3 O11 1.454(3) . ?
S3 O12 1.461(3) . ?
S3 C11 1.774(3) . ?
S4 O16 1.454(2) . ?
S4 O15 1.458(3) . ?
S4 O14 1.467(2) . ?
S4 C17 1.774(3) . ?
O1 C25 1.373(3) . ?
O1 H1 0.8400 . ?
O2 C26 1.361(3) . ?
O2 H2 0.8400 . ?
O3 C27 1.374(3) . ?
O3 H3 0.8400 . ?
O4 C28 1.359(3) . ?
O4 H4 0.8400 . ?
O5 O34 3.019(9) . ?
O7 O28A 2.706(8) . ?
O7 O28B 2.997(9) . ?
O8 O24 2.774(4) . ?
O8 O33 2.871(3) . ?
O9 O32A 2.813(6) . ?
O9 O32B 3.037(13) . ?
O10 O26A 2.64(2) . ?
O10 O31B 2.862(11) . ?
O10 O26B 2.92(2) . ?
O10 O28A 3.017(8) . ?
O10 O31A 3.150(9) . ?
O11 O22 2.861(5) . ?
O12 O25B 2.87(2) . ?
O12 O25A 2.942(16) . ?
C1 C24 1.393(4) . ?
C1 C25 1.406(4) . ?
C1 C2 1.519(4) . ?
C2 C3 1.517(4) . ?
C2 H2A 0.9900 . ?
C2 H2B 0.9900 . ?
C3 C4 1.389(4) . ?
C3 C26 1.399(4) . ?
C4 C5 1.399(4) . ?
C4 H4 0.9500 . ?
C5 C6 1.385(4) . ?
C6 C7 1.396(4) . ?
C6 H6 0.9500 . ?
C7 C26 1.407(4) . ?
C7 C8 1.514(4) . ?
C8 C9 1.523(4) . ?
C8 H8A 0.9900 . ?
C8 H8B 0.9900 . ?
C9 C10 1.389(4) . ?
C9 C27 1.410(4) . ?
C10 C11 1.393(4) . ?
C10 H10 0.9500 . ?
C11 C12 1.385(4) . ?
C12 C13 1.391(4) . ?
C12 H12 0.9500 . ?
C13 C27 1.401(4) . ?
C13 C14 1.520(4) . ?
C14 C15 1.517(4) . ?
C14 H14A 0.9900 . ?
C14 H14B 0.9900 . ?
C15 C16 1.393(4) . ?
C15 C28 1.407(4) . ?
C16 C17 1.385(4) . ?
C16 H16 0.9500 . ?
C17 C18 1.395(4) . ?
C18 C19 1.395(4) . ?
C18 H18 0.9500 . ?
C19 C28 1.404(4) . ?
C19 C20 1.523(4) . ?
C20 C21 1.522(4) . ?
C20 H20A 0.9900 . ?
C20 H20B 0.9900 . ?
C21 C22 1.391(4) . ?
C21 C25 1.411(4) . ?
C22 C23 1.390(4) . ?
C22 H22 0.9500 . ?
C23 C24 1.387(4) . ?
C24 H24 0.9500 . ?
N1 C29 1.322(4) . ?
N1 C33 1.360(4) . ?
N1 H1A 0.8800 . ?
C29 C30 1.394(4) . ?
C29 H29 0.9500 . ?
C30 C31 1.369(4) . ?
C30 H30 0.9500 . ?
C31 C32 1.411(4) . ?
C31 H31 0.9500 . ?
C32 C33 1.410(4) . ?
C32 C37 1.421(4) . ?
C33 C34 1.411(4) . ?
C34 C35 1.357(5) . ?
C34 H34 0.9500 . ?
C35 C36 1.426(5) . ?
C35 H35 0.9500 . ?
C36 O17 1.356(4) . ?
C36 C37 1.369(4) . ?
C37 H37 0.9500 . ?
O17 C38 1.434(4) . ?
C38 H38A 0.9800 . ?
C38 H38B 0.9800 . ?
C38 H38C 0.9800 . ?
N2A C43A 1.32(2) . ?
N2A C39A 1.339(13) . ?
N2A H2A1 0.8800 . ?
C39A C40A 1.35(4) . ?
C39A H39A 0.9500 . ?
C40A C41A 1.32(3) . ?
C40A H40A 0.9500 . ?
C41A C42A 1.39(3) . ?
C41A H41A 0.9500 . ?
C42A C43A 1.42(4) . ?
C42A C47A 1.46(4) . ?
C43A C44A 1.426(19) . ?
C44A C45A 1.368(15) . ?
C44A H44A 0.9500 . ?
C45A C46A 1.46(4) . ?
C45A H45A 0.9500 . ?
C46A C47A 1.38(5) . ?
C46A O18A 1.43(4) . ?
C47A H47A 0.9500 . ?
O18A C48A 1.59(3) . ?
C48A H48A 0.9800 . ?
C48A H48B 0.9800 . ?
C48A H48C 0.9800 . ?
N2B C39B 1.31(2) . ?
N2B C43B 1.42(2) . ?
N2B H2B1 0.8800 . ?
C39B C40B 1.41(3) . ?
C39B H39B 0.9500 . ?
C40B C41B 1.45(3) . ?
C40B H40B 0.9500 . ?
C41B C42B 1.43(3) . ?
C41B H41B 0.9500 . ?
C42B C47B 1.32(4) . ?
C42B C43B 1.41(4) . ?
C43B C44B 1.38(2) . ?
C44B C45B 1.380(17) . ?
C44B H44B 0.9500 . ?
C45B C46B 1.38(3) . ?
C45B H45B 0.9500 . ?
C46B C47B 1.31(4) . ?
C46B O18B 1.38(4) . ?
C47B H47B 0.9500 . ?
O18B C48B 1.31(3) . ?
C48B H48D 0.9800 . ?
C48B H48E 0.9800 . ?
C48B H48F 0.9800 . ?
N3 C49 1.326(5) . ?
N3 C53 1.369(5) . ?
N3 H3A 0.8800 . ?
C49 C50 1.389(6) . ?
C49 H49 0.9500 . ?
C50 C51 1.362(6) . ?
C50 H50 0.9500 . ?
C51 C52 1.421(6) . ?
C51 H51 0.9500 . ?
C52 C57 1.408(6) . ?
C52 C53 1.409(5) . ?
C53 C54 1.410(6) . ?
C54 C55 1.367(6) . ?
C54 H54 0.9500 . ?
C55 C56 1.416(5) . ?
C55 H55 0.9500 . ?
C56 O19 1.359(5) . ?
C56 C57 1.376(6) . ?
C57 H57 0.9500 . ?
O19 C58 1.433(5) . ?
C58 H58A 0.9800 . ?
C58 H58B 0.9800 . ?
C58 H58C 0.9800 . ?
N4 C63 1.452(15) . ?
N4 C59 1.571(16) . ?
N4 H4A 0.8800 . ?
C59 C60 1.452(14) . ?
C59 H59 0.9500 . ?
C60 C61 1.418(17) . ?
C60 H60 0.9500 . ?
C61 C62 1.48(2) . ?
C61 H61 0.9500 . ?
C62 C63 1.395(15) . ?
C62 C67 1.530(17) . ?
C63 C64 1.253(16) . ?
C64 C65 1.251(16) . ?
C64 H64 0.9500 . ?
C65 C66 1.333(15) . ?
C65 H65 0.9500 . ?
C66 O20 1.39(2) . ?
C66 C67 1.445(15) . ?
C67 H67 0.9500 . ?
O20 C68 1.47(2) . ?
C68 H68A 0.9800 . ?
C68 H68B 0.9800 . ?
C68 H68C 0.9800 . ?
N5 C73 1.333(17) . ?
N5 C69 1.39(4) . ?
N5 H5 0.8800 . ?
C69 C70 1.38(3) . ?
C69 H69 0.9500 . ?
C70 C71 1.31(4) . ?
C70 H70 0.9500 . ?
C71 C72 1.399(13) . ?
C71 H71 0.9500 . ?
C72 C77 1.403(15) . ?
C72 C73 1.47(3) . ?
C73 C74 1.384(16) . ?
C74 C75 1.33(2) . ?
C74 H74 0.9500 . ?
C75 C76 1.42(4) . ?
C75 H75 0.9500 . ?
C76 O21 1.355(9) . ?
C76 C77 1.396(11) . ?
C77 H77 0.9500 . ?
O21 C78 1.452(11) . ?
C78 H78A 0.9800 . ?
C78 H78B 0.9800 . ?
C78 H78C 0.9800 . ?
O22 O16 2.788(4) 3_545 ?
O22 O23 2.855(5) . ?
O22 O25B 3.00(3) . ?
O23 O24 2.799(5) . ?
O24 O6 2.728(4) 3_545 ?
O24 O25B 2.81(2) . ?
O24 O25A 2.910(17) . ?
O25A O26A 2.76(4) . ?
O25B O26B 2.65(4) . ?
O26A O27 2.88(3) . ?
O26B O27 3.13(3) . ?
O27 O28B 2.765(16) . ?
O27 O28A 2.829(14) . ?
O27 O20 3.04(2) 7_546 ?
O28A O29A 2.987(15) . ?
O28B O29B 2.736(19) . ?
O29A O31C 2.83(2) . ?
O29A O30 3.017(14) . ?
O29A O31A 3.159(14) . ?
O29B O30 3.071(15) . ?
O30 O13 2.798(5) 3_445 ?
O30 O15 2.899(5) 3_445 ?
O31A O31B 2.81(3) . ?
O31A O34 2.947(14) . ?
O31A O11 3.020(9) 3_445 ?
O31A O32A 3.086(11) . ?
O31C O32A 2.88(2) . ?
O32A O14 2.707(6) 1_545 ?
O32B O14 2.802(10) 1_545 ?
O32B O11 3.050(10) 3_445 ?
O33 O14 2.821(4) 1_545 ?

loop_
_geom_hbond_atom_site_label_D
_geom_hbond_atom_site_label_H
_geom_hbond_atom_site_label_A
_geom_hbond_distance_DH
_geom_hbond_distance_HA
_geom_hbond_distance_DA
_geom_hbond_angle_DHA
_geom_hbond_site_symmetry_A
O1 H1 O2 0.84 2.38 2.925(3) 122.8 .
O1 H1 O33 0.84 2.48 2.978(3) 119.3 4
O2 H2 O3 0.84 1.95 2.753(3) 159.2 .
O2 H2 O14 0.84 2.81 3.156(3) 106.6 4_545
O3 H3 O9 0.84 2.11 2.795(3) 138.6 4
O3 H3 O4 0.84 2.31 2.873(3) 124.7 .
O4 H4 O1 0.84 1.90 2.718(3) 163.7 .
N1 H1A O26A 0.88 1.87 2.75(3) 176.5 .
N1 H1A O26B 0.88 1.80 2.66(3) 166.1 .
N2A H2A1 O7 0.88 1.97 2.82(2) 160.9 .
N2B H2B1 O7 0.88 2.11 2.84(2) 139.9 .
N2B H2B1 O6 0.88 2.30 3.108(19) 152.9 .
N3 H3A O33 0.88 1.89 2.763(4) 171.3 .
N4 H4A O32A 0.88 1.94 2.791(13) 161.5 7_546
N5 H5 O32B 0.88 1.92 2.74(2) 153.5 .

loop_
_geom_torsion_atom_site_label_1
_geom_torsion_atom_site_label_2
_geom_torsion_atom_site_label_3
_geom_torsion_atom_site_label_4
_geom_torsion
_geom_torsion_site_symmetry_1
_geom_torsion_site_symmetry_2
_geom_torsion_site_symmetry_3
_geom_torsion_site_symmetry_4
_geom_torsion_publ_flag
O6 S1 O5 O34 -174.4(3) . . . . ?
O7 S1 O5 O34 -48.6(3) . . . . ?
C23 S1 O5 O34 67.3(3) . . . . ?
O5 S1 O7 O28A 16.8(4) . . . . ?
O6 S1 O7 O28A 144.9(3) . . . . ?
C23 S1 O7 O28A -99.4(3) . . . . ?
O5 S1 O7 O28B -16.1(3) . . . . ?
O6 S1 O7 O28B 112.0(3) . . . . ?
C23 S1 O7 O28B -132.3(3) . . . . ?
O9 S2 O8 O24 136.5(3) . . . . ?
O10 S2 O8 O24 -97.1(3) . . . . ?
C5 S2 O8 O24 18.9(4) . . . . ?
O9 S2 O8 O33 -17.36(19) . . . . ?
O10 S2 O8 O33 109.07(18) . . . . ?
C5 S2 O8 O33 -134.94(15) . . . . ?
O8 S2 O9 O32A 71.3(2) . . . . ?
O10 S2 O9 O32A -55.2(2) . . . . ?
C5 S2 O9 O32A -170.90(17) . . . . ?
O8 S2 O9 O32B 79.7(3) . . . . ?
O10 S2 O9 O32B -46.9(3) . . . . ?
C5 S2 O9 O32B -162.6(3) . . . . ?
O9 S2 O10 O26A 171.9(7) . . . . ?
O8 S2 O10 O26A 45.0(7) . . . . ?
C5 S2 O10 O26A -71.8(7) . . . . ?
O9 S2 O10 O31B 56.2(6) . . . . ?
O8 S2 O10 O31B -70.7(6) . . . . ?
C5 S2 O10 O31B 172.5(5) . . . . ?
O9 S2 O10 O26B 173.3(7) . . . . ?
O8 S2 O10 O26B 46.4(7) . . . . ?
C5 S2 O10 O26B -70.4(7) . . . . ?
O9 S2 O10 O28A -86.9(6) . . . . ?
O8 S2 O10 O28A 146.2(6) . . . . ?
C5 S2 O10 O28A 29.4(6) . . . . ?
O9 S2 O10 O31A -3.7(3) . . . . ?
O8 S2 O10 O31A -130.5(2) . . . . ?
C5 S2 O10 O31A 112.7(2) . . . . ?
O13 S3 O11 O22 161.83(15) . . . . ?
O12 S3 O11 O22 33.8(2) . . . . ?
C11 S3 O11 O22 -81.79(18) . . . . ?
O13 S3 O12 O25B -178.9(9) . . . . ?
O11 S3 O12 O25B -49.9(9) . . . . ?
C11 S3 O12 O25B 64.7(9) . . . . ?
O13 S3 O12 O25A -178.6(8) . . . . ?
O11 S3 O12 O25A -49.6(8) . . . . ?
C11 S3 O12 O25A 65.0(8) . . . . ?
C24 C1 C2 C3 -72.7(3) . . . . ?
C25 C1 C2 C3 105.5(3) . . . . ?
C1 C2 C3 C4 96.7(3) . . . . ?
C1 C2 C3 C26 -80.9(3) . . . . ?
C26 C3 C4 C5 -1.8(4) . . . . ?
C2 C3 C4 C5 -179.4(3) . . . . ?
C3 C4 C5 C6 0.6(4) . . . . ?
C3 C4 C5 S2 -179.3(2) . . . . ?
O9 S2 C5 C6 -131.1(2) . . . . ?
O8 S2 C5 C6 -10.1(3) . . . . ?
O10 S2 C5 C6 109.6(3) . . . . ?
O9 S2 C5 C4 48.8(3) . . . . ?
O8 S2 C5 C4 169.8(2) . . . . ?
O10 S2 C5 C4 -70.5(3) . . . . ?
C4 C5 C6 C7 0.8(4) . . . . ?
S2 C5 C6 C7 -179.3(2) . . . . ?
C5 C6 C7 C26 -1.0(4) . . . . ?
C5 C6 C7 C8 176.1(3) . . . . ?
C6 C7 C8 C9 -100.7(3) . . . . ?
C26 C7 C8 C9 76.4(3) . . . . ?
C7 C8 C9 C10 78.5(3) . . . . ?
C7 C8 C9 C27 -99.4(3) . . . . ?
C27 C9 C10 C11 0.3(4) . . . . ?
C8 C9 C10 C11 -177.6(3) . . . . ?
C9 C10 C11 C12 1.5(4) . . . . ?
C9 C10 C11 S3 -174.8(2) . . . . ?
O13 S3 C11 C12 27.6(3) . . . . ?
O11 S3 C11 C12 -93.1(3) . . . . ?
O12 S3 C11 C12 147.0(3) . . . . ?
O13 S3 C11 C10 -156.1(3) . . . . ?
O11 S3 C11 C10 83.3(3) . . . . ?
O12 S3 C11 C10 -36.7(3) . . . . ?
C10 C11 C12 C13 -1.5(5) . . . . ?
S3 C11 C12 C13 174.8(2) . . . . ?
C11 C12 C13 C27 -0.2(4) . . . . ?
C11 C12 C13 C14 179.4(3) . . . . ?
C12 C13 C14 C15 -74.9(3) . . . . ?
C27 C13 C14 C15 104.7(3) . . . . ?
C13 C14 C15 C16 101.9(3) . . . . ?
C13 C14 C15 C28 -75.9(3) . . . . ?
C28 C15 C16 C17 0.9(4) . . . . ?
C14 C15 C16 C17 -176.9(3) . . . . ?
C15 C16 C17 C18 -1.2(4) . . . . ?
C15 C16 C17 S4 179.3(2) . . . . ?
O16 S4 C17 C16 -142.8(2) . . . . ?
O15 S4 C17 C16 -22.1(3) . . . . ?
O14 S4 C17 C16 97.3(3) . . . . ?
O16 S4 C17 C18 37.7(3) . . . . ?
O15 S4 C17 C18 158.4(2) . . . . ?
O14 S4 C17 C18 -82.2(3) . . . . ?
C16 C17 C18 C19 0.7(4) . . . . ?
S4 C17 C18 C19 -179.8(2) . . . . ?
C17 C18 C19 C28 0.0(4) . . . . ?
C17 C18 C19 C20 177.3(3) . . . . ?
C18 C19 C20 C21 -104.9(3) . . . . ?
C28 C19 C20 C21 72.2(3) . . . . ?
C19 C20 C21 C22 79.4(3) . . . . ?
C19 C20 C21 C25 -98.7(3) . . . . ?
C25 C21 C22 C23 0.1(4) . . . . ?
C20 C21 C22 C23 -178.0(2) . . . . ?
C21 C22 C23 C24 1.6(4) . . . . ?
C21 C22 C23 S1 -178.8(2) . . . . ?
O5 S1 C23 C24 -47.0(3) . . . . ?
O6 S1 C23 C24 -169.5(2) . . . . ?
O7 S1 C23 C24 73.4(3) . . . . ?
O5 S1 C23 C22 133.3(3) . . . . ?
O6 S1 C23 C22 10.9(3) . . . . ?
O7 S1 C23 C22 -106.3(3) . . . . ?
C22 C23 C24 C1 -1.1(4) . . . . ?
S1 C23 C24 C1 179.2(2) . . . . ?
C25 C1 C24 C23 -1.1(4) . . . . ?
C2 C1 C24 C23 177.3(2) . . . . ?
C24 C1 C25 O1 -177.6(2) . . . . ?
C2 C1 C25 O1 4.2(4) . . . . ?
C24 C1 C25 C21 2.8(4) . . . . ?
C2 C1 C25 C21 -175.4(3) . . . . ?
C22 C21 C25 O1 178.0(2) . . . . ?
C20 C21 C25 O1 -3.9(4) . . . . ?
C22 C21 C25 C1 -2.3(4) . . . . ?
C20 C21 C25 C1 175.8(2) . . . . ?
C4 C3 C26 O2 -177.9(2) . . . . ?
C2 C3 C26 O2 -0.2(4) . . . . ?
C4 C3 C26 C7 1.5(4) . . . . ?
C2 C3 C26 C7 179.2(2) . . . . ?
C6 C7 C26 O2 179.2(2) . . . . ?
C8 C7 C26 O2 2.1(4) . . . . ?
C6 C7 C26 C3 -0.1(4) . . . . ?
C8 C7 C26 C3 -177.2(2) . . . . ?
C12 C13 C27 O3 -176.6(3) . . . . ?
C14 C13 C27 O3 3.8(4) . . . . ?
C12 C13 C27 C9 2.0(4) . . . . ?
C14 C13 C27 C9 -177.6(3) . . . . ?
C10 C9 C27 O3 176.7(2) . . . . ?
C8 C9 C27 O3 -5.5(4) . . . . ?
C10 C9 C27 C13 -2.0(4) . . . . ?
C8 C9 C27 C13 175.8(3) . . . . ?
C18 C19 C28 O4 179.3(3) . . . . ?
C20 C19 C28 O4 2.1(4) . . . . ?
C18 C19 C28 C15 -0.3(4) . . . . ?
C20 C19 C28 C15 -177.5(3) . . . . ?
C16 C15 C28 O4 -179.8(2) . . . . ?
C14 C15 C28 O4 -2.0(4) . . . . ?
C16 C15 C28 C19 -0.1(4) . . . . ?
C14 C15 C28 C19 177.7(2) . . . . ?
C33 N1 C29 C30 0.5(5) . . . . ?
N1 C29 C30 C31 -0.1(4) . . . . ?
C29 C30 C31 C32 -0.6(4) . . . . ?
C30 C31 C32 C33 0.9(4) . . . . ?
C30 C31 C32 C37 -179.7(3) . . . . ?
C29 N1 C33 C32 -0.2(4) . . . . ?
C29 N1 C33 C34 179.7(3) . . . . ?
C31 C32 C33 N1 -0.6(4) . . . . ?
C37 C32 C33 N1 -179.9(3) . . . . ?
C31 C32 C33 C34 179.5(3) . . . . ?
C37 C32 C33 C34 0.2(4) . . . . ?
N1 C33 C34 C35 -179.7(3) . . . . ?
C32 C33 C34 C35 0.2(5) . . . . ?
C33 C34 C35 C36 -0.6(5) . . . . ?
C34 C35 C36 O17 -179.6(3) . . . . ?
C34 C35 C36 C37 0.7(5) . . . . ?
O17 C36 C37 C32 -179.9(3) . . . . ?
C35 C36 C37 C32 -0.4(5) . . . . ?
C33 C32 C37 C36 -0.1(4) . . . . ?
C31 C32 C37 C36 -179.4(3) . . . . ?
C37 C36 O17 C38 -6.0(5) . . . . ?
C35 C36 O17 C38 174.4(3) . . . . ?
C43A N2A C39A C40A 1(4) . . . . ?
N2A C39A C40A C41A -4(4) . . . . ?
C39A C40A C41A C42A 2(5) . . . . ?
C40A C41A C42A C43A 2(4) . . . . ?
C40A C41A C42A C47A 176(3) . . . . ?
C39A N2A C43A C42A 3(3) . . . . ?
C39A N2A C43A C44A -179(2) . . . . ?
C41A C42A C43A N2A -5(3) . . . . ?
C47A C42A C43A N2A -179(3) . . . . ?
C41A C42A C43A C44A 177(2) . . . . ?
C47A C42A C43A C44A 3(4) . . . . ?
N2A C43A C44A C45A -179.3(19) . . . . ?
C42A C43A C44A C45A -1(3) . . . . ?
C43A C44A C45A C46A 2(3) . . . . ?
C44A C45A C46A C47A -5(4) . . . . ?
C44A C45A C46A O18A 171(2) . . . . ?
O18A C46A C47A C42A -170(3) . . . . ?
C45A C46A C47A C42A 6(5) . . . . ?
C41A C42A C47A C46A -179(3) . . . . ?
C43A C42A C47A C46A -5(4) . . . . ?
C47A C46A O18A C48A -8(4) . . . . ?
C45A C46A O18A C48A 175(2) . . . . ?
C43B N2B C39B C40B 2(3) . . . . ?
N2B C39B C40B C41B 1(4) . . . . ?
C39B C40B C41B C42B -2(4) . . . . ?
C40B C41B C42B C47B -172(3) . . . . ?
C40B C41B C42B C43B 1(4) . . . . ?
C47B C42B C43B C44B -7(4) . . . . ?
C41B C42B C43B C44B 180(3) . . . . ?
C47B C42B C43B N2B 175(2) . . . . ?
C41B C42B C43B N2B 2(4) . . . . ?
C39B N2B C43B C44B 178.9(19) . . . . ?
C39B N2B C43B C42B -4(3) . . . . ?
C42B C43B C44B C45B 3(3) . . . . ?
N2B C43B C44B C45B -179.4(19) . . . . ?
C43B C44B C45B C46B -1(3) . . . . ?
C44B C45B C46B C47B 2(4) . . . . ?
C44B C45B C46B O18B -175(2) . . . . ?
O18B C46B C47B C42B 171(3) . . . . ?
C45B C46B C47B C42B -6(5) . . . . ?
C43B C42B C47B C46B 9(5) . . . . ?
C41B C42B C47B C46B -178(3) . . . . ?
C47B C46B O18B C48B 3(4) . . . . ?
C45B C46B O18B C48B -180(2) . . . . ?
C53 N3 C49 C50 1.5(5) . . . . ?
N3 C49 C50 C51 -0.6(6) . . . . ?
C49 C50 C51 C52 -0.7(6) . . . . ?
C50 C51 C52 C57 -179.0(4) . . . . ?
C50 C51 C52 C53 1.2(5) . . . . ?
C49 N3 C53 C52 -1.1(5) . . . . ?
C49 N3 C53 C54 179.9(3) . . . . ?
C57 C52 C53 N3 179.9(3) . . . . ?
C51 C52 C53 N3 -0.3(5) . . . . ?
C57 C52 C53 C54 -1.1(5) . . . . ?
C51 C52 C53 C54 178.7(3) . . . . ?
N3 C53 C54 C55 179.6(4) . . . . ?
C52 C53 C54 C55 0.6(6) . . . . ?
C53 C54 C55 C56 -0.3(6) . . . . ?
C54 C55 C56 O19 -179.9(4) . . . . ?
C54 C55 C56 C57 0.6(6) . . . . ?
O19 C56 C57 C52 179.4(4) . . . . ?
C55 C56 C57 C52 -1.1(6) . . . . ?
C53 C52 C57 C56 1.4(5) . . . . ?
C51 C52 C57 C56 -178.4(4) . . . . ?
C57 C56 O19 C58 4.4(6) . . . . ?
C55 C56 O19 C58 -175.1(4) . . . . ?
C63 N4 C59 C60 5.2(16) . . . . ?
N4 C59 C60 C61 -0.7(12) . . . . ?
C59 C60 C61 C62 -9(2) . . . . ?
C60 C61 C62 C63 14(2) . . . . ?
C60 C61 C62 C67 -171.6(13) . . . . ?
C61 C62 C63 C64 179.8(12) . . . . ?
C67 C62 C63 C64 5.3(17) . . . . ?
C61 C62 C63 N4 -6.4(15) . . . . ?
C67 C62 C63 N4 179.1(9) . . . . ?
C59 N4 C63 C64 172.5(12) . . . . ?
C59 N4 C63 C62 -1.0(17) . . . . ?
C62 C63 C64 C65 -7.9(19) . . . . ?
N4 C63 C64 C65 179.3(12) . . . . ?
C63 C64 C65 C66 7(2) . . . . ?
C64 C65 C66 O20 166(2) . . . . ?
C64 C65 C66 C67 -3(2) . . . . ?
C65 C66 C67 C62 -0.3(13) . . . . ?
O20 C66 C67 C62 -174.2(10) . . . . ?
C63 C62 C67 C66 -0.9(11) . . . . ?
C61 C62 C67 C66 -175.3(13) . . . . ?
C65 C66 O20 C68 -176.7(18) . . . . ?
C67 C66 O20 C68 -6(2) . . . . ?
C73 N5 C69 C70 -5(2) . . . . ?
N5 C69 C70 C71 7(3) . . . . ?
C69 C70 C71 C72 -4(3) . . . . ?
C70 C71 C72 C77 178.7(19) . . . . ?
C70 C71 C72 C73 0(2) . . . . ?
C69 N5 C73 C74 178.7(17) . . . . ?
C69 N5 C73 C72 1(3) . . . . ?
C71 C72 C73 N5 2(2) . . . . ?
C77 C72 C73 N5 -176.9(13) . . . . ?
C71 C72 C73 C74 -175.9(13) . . . . ?
C77 C72 C73 C74 5(2) . . . . ?
N5 C73 C74 C75 178.7(19) . . . . ?
C72 C73 C74 C75 -3(2) . . . . ?
C73 C74 C75 C76 -1(3) . . . . ?
C74 C75 C76 O21 -174.6(16) . . . . ?
C74 C75 C76 C77 5(3) . . . . ?
O21 C76 C77 C72 176.5(7) . . . . ?
C75 C76 C77 C72 -2.7(15) . . . . ?
C71 C72 C77 C76 179.0(8) . . . . ?
C73 C72 C77 C76 -1.9(13) . . . . ?
C77 C76 O21 C78 -7.1(10) . . . . ?
C75 C76 O21 C78 172.1(13) . . . . ?
S3 O11 O22 O16 -179.54(16) . . . 3_545 ?
S3 O11 O22 O23 62.2(2) . . . . ?
S3 O11 O22 O25B -16.0(6) . . . . ?
O16 O22 O23 O24 111.69(13) 3_545 . . . ?
O11 O22 O23 O24 -114.93(18) . . . . ?
O25B O22 O23 O24 -26.2(6) . . . . ?
S2 O8 O24 O6 -175.1(3) . . . 3_545 ?
O33 O8 O24 O6 -17.19(14) . . . 3_545 ?
S2 O8 O24 O23 -12.6(4) . . . . ?
O33 O8 O24 O23 145.36(16) . . . . ?
S2 O8 O24 O25B 63.0(7) . . . . ?
O33 O8 O24 O25B -139.0(6) . . . . ?
S2 O8 O24 O25A 67.5(6) . . . . ?
O33 O8 O24 O25A -134.5(5) . . . . ?
O22 O23 O24 O6 -91.22(15) . . . 3_545 ?
O22 O23 O24 O8 106.09(18) . . . . ?
O22 O23 O24 O25B 27.7(7) . . . . ?
O22 O23 O24 O25A 27.8(5) . . . . ?
O6 O24 O25A O26A -118.4(9) 3_545 . . . ?
O8 O24 O25A O26A -3.6(9) . . . . ?
O23 O24 O25A O26A 125.7(10) . . . . ?
O25B O24 O25A O26A 127(11) . . . . ?
O6 O24 O25A O12 140.7(12) 3_545 . . . ?
O8 O24 O25A O12 -104.5(14) . . . . ?
O23 O24 O25A O12 24.8(13) . . . . ?
O25B O24 O25A O12 26(10) . . . . ?
S3 O12 O25A O26A -141.0(8) . . . . ?
O25B O12 O25A O26A -139(11) . . . . ?
S3 O12 O25A O24 -27(2) . . . . ?
O25B O12 O25A O24 -26(9) . . . . ?
O6 O24 O25B O26B -117.6(11) 3_545 . . . ?
O8 O24 O25B O26B -0.1(11) . . . . ?
O23 O24 O25B O26B 129.6(12) . . . . ?
O25A O24 O25B O26B -49(10) . . . . ?
O6 O24 O25B O12 147(2) 3_545 . . . ?
O8 O24 O25B O12 -96(2) . . . . ?
O23 O24 O25B O12 34(2) . . . . ?
O25A O24 O25B O12 -144(13) . . . . ?
O6 O24 O25B O22 86.8(7) 3_545 . . . ?
O8 O24 O25B O22 -155.8(6) . . . . ?
O23 O24 O25B O22 -26.1(5) . . . . ?
O25A O24 O25B O22 156(12) . . . . ?
S3 O12 O25B O26B -143.8(8) . . . . ?
O25A O12 O25B O26B 38(10) . . . . ?
S3 O12 O25B O24 -36(3) . . . . ?
O25A O12 O25B O24 145(12) . . . . ?
S3 O12 O25B O22 29.2(10) . . . . ?
O25A O12 O25B O22 -149(11) . . . . ?
O16 O22 O25B O26B 169.7(16) 3_545 . . . ?
O23 O22 O25B O26B -114(2) . . . . ?
O11 O22 O25B O26B 10(2) . . . . ?
O16 O22 O25B O24 -50.5(11) 3_545 . . . ?
O23 O22 O25B O24 25.9(5) . . . . ?
O11 O22 O25B O24 149.4(6) . . . . ?
O16 O22 O25B O12 158.3(3) 3_545 . . . ?
O23 O22 O25B O12 -125.3(5) . . . . ?
O11 O22 O25B O12 -1.9(5) . . . . ?
S2 O10 O26A O25A -20.5(12) . . . . ?
O31B O10 O26A O25A 103.0(11) . . . . ?
O26B O10 O26A O25A -33(11) . . . . ?
O28A O10 O26A O25A -174.9(12) . . . . ?
O31A O10 O26A O25A 153.9(7) . . . . ?
S2 O10 O26A O27 -168.1(5) . . . . ?
O31B O10 O26A O27 -44.6(10) . . . . ?
O26B O10 O26A O27 179(12) . . . . ?
O28A O10 O26A O27 37.5(6) . . . . ?
O31A O10 O26A O27 6.2(13) . . . . ?
O24 O25A O26A O10 0.8(14) . . . . ?
O12 O25A O26A O10 138.7(10) . . . . ?
O24 O25A O26A O27 135.0(12) . . . . ?
O12 O25A O26A O27 -87.1(13) . . . . ?
O24 O25B O26B O10 -2.2(16) . . . . ?
O12 O25B O26B O10 144.5(11) . . . . ?
O22 O25B O26B O10 133.2(17) . . . . ?
O24 O25B O26B O27 120.1(16) . . . . ?
O12 O25B O26B O27 -93.1(17) . . . . ?
O22 O25B O26B O27 -104(2) . . . . ?
S2 O10 O26B O25B -20.6(13) . . . . ?
O26A O10 O26B O25B 147(12) . . . . ?
O31B O10 O26B O25B 102.7(12) . . . . ?
O28A O10 O26B O25B -175.6(13) . . . . ?
O31A O10 O26B O25B 155.1(8) . . . . ?
S2 O10 O26B O27 -168.6(4) . . . . ?
O26A O10 O26B O27 -1(11) . . . . ?
O31B O10 O26B O27 -45.3(9) . . . . ?
O28A O10 O26B O27 36.4(5) . . . . ?
O31A O10 O26B O27 7.1(13) . . . . ?
O10 O26A O27 O28B -38.9(8) . . . . ?
O25A O26A O27 O28B -175.5(12) . . . . ?
O10 O26A O27 O28A -40.6(6) . . . . ?
O25A O26A O27 O28A -177.3(14) . . . . ?
O10 O26A O27 O20 103.9(9) . . . 7_546 ?
O25A O26A O27 O20 -32.7(16) . . . 7_546 ?
O10 O26A O27 O26B -179(11) . . . . ?
O25A O26A O27 O26B 44(10) . . . . ?
O25B O26B O27 O28B -167.8(16) . . . . ?
O10 O26B O27 O28B -39.4(8) . . . . ?
O25B O26B O27 O28A -167.7(18) . . . . ?
O10 O26B O27 O28A -39.3(6) . . . . ?
O25B O26B O27 O26A -128(12) . . . . ?
O10 O26B O27 O26A 1(10) . . . . ?
O25B O26B O27 O20 -21(2) . . . 7_546 ?
O10 O26B O27 O20 107.2(8) . . . 7_546 ?
S1 O7 O28A O27 -160.0(3) . . . . ?
O28B O7 O28A O27 -72.5(6) . . . . ?
S1 O7 O28A O29A -56.9(5) . . . . ?
O28B O7 O28A O29A 30.6(6) . . . . ?
S1 O7 O28A O10 79.3(5) . . . . ?
O28B O7 O28A O10 166.8(8) . . . . ?
O28B O27 O28A O7 82.3(6) . . . . ?
O26A O27 O28A O7 -101.7(7) . . . . ?
O20 O27 O28A O7 144.2(10) 7_546 . . . ?
O26B O27 O28A O7 -97.6(7) . . . . ?
O28B O27 O28A O29A -34.0(5) . . . . ?
O26A O27 O28A O29A 142.0(6) . . . . ?
O20 O27 O28A O29A 28.0(11) 7_546 . . . ?
O26B O27 O28A O29A 146.1(6) . . . . ?
O28B O27 O28A O10 -142.1(6) . . . . ?
O26A O27 O28A O10 33.9(6) . . . . ?
O20 O27 O28A O10 -80.1(11) 7_546 . . . ?
O26B O27 O28A O10 38.0(6) . . . . ?
S2 O10 O28A O7 -19.2(8) . . . . ?
O26A O10 O28A O7 93.0(7) . . . . ?
O31B O10 O28A O7 -165.8(5) . . . . ?
O26B O10 O28A O7 89.2(7) . . . . ?
O31A O10 O28A O7 -111.2(4) . . . . ?
S2 O10 O28A O27 -149.5(5) . . . . ?
O26A O10 O28A O27 -37.4(7) . . . . ?
O31B O10 O28A O27 63.8(5) . . . . ?
O26B O10 O28A O27 -41.1(7) . . . . ?
O31A O10 O28A O27 118.4(4) . . . . ?
S2 O10 O28A O29A 118.7(6) . . . . ?
O26A O10 O28A O29A -129.1(7) . . . . ?
O31B O10 O28A O29A -27.9(5) . . . . ?
O26B O10 O28A O29A -132.9(7) . . . . ?
O31A O10 O28A O29A 26.7(4) . . . . ?
O28A O27 O28B O29B 105.0(7) . . . . ?
O26A O27 O28B O29B 101.2(7) . . . . ?
O20 O27 O28B O29B -36.2(9) 7_546 . . . ?
O26B O27 O28B O29B 105.1(7) . . . . ?
O28A O27 O28B O7 -57.7(5) . . . . ?
O26A O27 O28B O7 -61.4(6) . . . . ?
O20 O27 O28B O7 161.1(6) 7_546 . . . ?
O26B O27 O28B O7 -57.6(6) . . . . ?
S1 O7 O28B O29B 26.4(9) . . . . ?
O28A O7 O28B O29B -88.9(9) . . . . ?
S1 O7 O28B O27 -177.6(3) . . . . ?
O28A O7 O28B O27 67.2(6) . . . . ?
O7 O28A O29A O31C 135.4(6) . . . . ?
O27 O28A O29A O31C -104.0(6) . . . . ?
O10 O28A O29A O31C -8.5(6) . . . . ?
O7 O28A O29A O30 42.3(6) . . . . ?
O27 O28A O29A O30 163.0(4) . . . . ?
O10 O28A O29A O30 -101.5(4) . . . . ?
O7 O28A O29A O31A 117.3(3) . . . . ?
O27 O28A O29A O31A -122.1(4) . . . . ?
O10 O28A O29A O31A -26.6(3) . . . . ?
O27 O28B O29B O30 160.9(4) . . . . ?
O7 O28B O29B O30 -42.8(9) . . . . ?
O31C O29A O30 O13 37.7(5) . . . 3_445 ?
O28A O29A O30 O13 120.9(4) . . . 3_445 ?
O31A O29A O30 O13 55.6(3) . . . 3_445 ?
O31C O29A O30 O15 -124.9(6) . . . 3_445 ?
O28A O29A O30 O15 -41.7(6) . . . 3_445 ?
O31A O29A O30 O15 -107.0(3) . . . 3_445 ?
O31C O29A O30 O29B 21.8(11) . . . . ?
O28A O29A O30 O29B 105.0(13) . . . . ?
O31A O29A O30 O29B 39.7(11) . . . . ?
O28B O29B O30 O13 166.7(5) . . . 3_445 ?
O28B O29B O30 O15 16.1(10) . . . 3_445 ?
O28B O29B O30 O29A -30.5(10) . . . . ?
S2 O10 O31A O31B 106.4(5) . . . . ?
O26A O10 O31A O31B -68.3(9) . . . . ?
O26B O10 O31A O31B -69.4(10) . . . . ?
O28A O10 O31A O31B -99.3(5) . . . . ?
S2 O10 O31A O34 -90.2(3) . . . . ?
O26A O10 O31A O34 95.1(9) . . . . ?
O31B O10 O31A O34 163.4(6) . . . . ?
O26B O10 O31A O34 94.0(10) . . . . ?
O28A O10 O31A O34 64.1(3) . . . . ?
S2 O10 O31A O11 71.8(6) . . . 3_445 ?
O26A O10 O31A O11 -102.9(9) . . . 3_445 ?
O31B O10 O31A O11 -34.6(6) . . . 3_445 ?
O26B O10 O31A O11 -104.0(10) . . . 3_445 ?
O28A O10 O31A O11 -133.9(6) . . . 3_445 ?
S2 O10 O31A O32A 53.0(3) . . . . ?
O26A O10 O31A O32A -121.8(8) . . . . ?
O31B O10 O31A O32A -53.4(5) . . . . ?
O26B O10 O31A O32A -122.8(9) . . . . ?
O28A O10 O31A O32A -152.7(3) . . . . ?
S2 O10 O31A O29A -178.6(3) . . . . ?
O26A O10 O31A O29A 6.7(9) . . . . ?
O31B O10 O31A O29A 75.0(5) . . . . ?
O26B O10 O31A O29A 5.6(10) . . . . ?
O28A O10 O31A O29A -24.3(3) . . . . ?
O31C O29A O31A O31B -37.5(13) . . . . ?
O28A O29A O31A O31B 79.1(3) . . . . ?
O30 O29A O31A O31B -154.9(4) . . . . ?
O31C O29A O31A O34 174.7(14) . . . . ?
O28A O29A O31A O34 -68.6(3) . . . . ?
O30 O29A O31A O34 57.3(3) . . . . ?
O31C O29A O31A O11 48.9(13) . . . 3_445 ?
O28A O29A O31A O11 165.6(3) . . . 3_445 ?
O30 O29A O31A O11 -68.5(3) . . . 3_445 ?
O31C O29A O31A O32A -16.6(13) . . . . ?
O28A O29A O31A O32A 100.1(4) . . . . ?
O30 O29A O31A O32A -134.0(4) . . . . ?
O31C O29A O31A O10 -92.2(13) . . . . ?
O28A O29A O31A O10 24.5(3) . . . . ?
O30 O29A O31A O10 150.4(3) . . . . ?
O34 O31A O31B O10 -31.3(10) . . . . ?
O11 O31A O31B O10 157.8(4) 3_445 . . . ?
O32A O31A O31B O10 93.8(4) . . . . ?
O29A O31A O31B O10 -107.2(4) . . . . ?
S2 O10 O31B O31A -97.4(5) . . . . ?
O26A O10 O31B O31A 135.8(6) . . . . ?
O26B O10 O31B O31A 139.9(7) . . . . ?
O28A O10 O31B O31A 68.3(4) . . . . ?
O28A O29A O31C O32A 61(3) . . . . ?
O30 O29A O31C O32A -177(3) . . . . ?
O31A O29A O31C O32A 120(4) . . . . ?
S2 O9 O32A O14 -114.3(2) . . . 1_545 ?
O32B O9 O32A O14 78.2(5) . . . 1_545 ?
S2 O9 O32A O31C 74.2(5) . . . . ?
O32B O9 O32A O31C -93.2(6) . . . . ?
S2 O9 O32A O31A 85.1(2) . . . . ?
O32B O9 O32A O31A -82.4(5) . . . . ?
O29A O31C O32A O14 139(2) . . . 1_545 ?
O29A O31C O32A O9 -90(4) . . . . ?
O29A O31C O32A O31A -120(4) . . . . ?
O31B O31A O32A O14 -168.3(9) . . . 1_545 ?
O34 O31A O32A O14 -34.1(12) . . . 1_545 ?
O11 O31A O32A O14 86.6(8) 3_445 . . 1_545 ?
O10 O31A O32A O14 -106.8(8) . . . 1_545 ?
O29A O31A O32A O14 164.0(7) . . . 1_545 ?
O31B O31A O32A O9 -104.4(4) . . . . ?
O34 O31A O32A O9 29.8(6) . . . . ?
O11 O31A O32A O9 150.5(3) 3_445 . . . ?
O10 O31A O32A O9 -42.85(15) . . . . ?
O29A O31A O32A O9 -132.0(5) . . . . ?
O31B O31A O32A O31C 43.3(12) . . . . ?
O34 O31A O32A O31C 177.5(15) . . . . ?
O11 O31A O32A O31C -61.7(12) 3_445 . . . ?
O10 O31A O32A O31C 104.9(13) . . . . ?
O29A O31A O32A O31C 15.7(12) . . . . ?
S2 O9 O32B O14 -86.5(4) . . . 1_545 ?
O32A O9 O32B O14 -69.3(5) . . . 1_545 ?
S2 O9 O32B O11 60.5(7) . . . 3_445 ?
O32A O9 O32B O11 77.7(7) . . . 3_445 ?
S2 O8 O33 O14 -6.7(2) . . . 1_545 ?
O24 O8 O33 O14 -174.43(12) . . . 1_545 ?
O31B O31A O34 O5 -48.9(13) . . . . ?
O11 O31A O34 O5 119.8(5) 3_445 . . . ?
O32A O31A O34 O5 -140.4(5) . . . . ?
O10 O31A O34 O5 -74.8(6) . . . . ?
O29A O31A O34 O5 25.7(6) . . . . ?
S1 O5 O34 O31A 67.7(6) . . . . ?
